data_1520765
loop_
_publ_author_name
'Oms, Olivier'
'Benali, Tarik'
'Marrot, J\'erome'
'Mialane, Pierre'
'Puget, Marin'
'Serier-Brault, H\'el\`ene'
'Deniard, Philippe'
'Dessapt, R\'emi'
'Dolbecq, Anne'

_publ_section_title
;
 Fully Oxidized and Mixed-Valent Polyoxomolybdates Structured by
 Bisphosphonates with Pendant Pyridine Groups: Synthesis, Structure and
 Photochromic Properties
;
_journal_issue 2
_journal_name_full Inorganics
_journal_page_first 279
_journal_paper_doi 10.3390/inorganics3020279
_journal_volume 3
_journal_year 2015
_chemical_formula_sum 'C32 H102.5 Mo8 N14 O53.25 P4'
_chemical_formula_weight 2427.18
_chemical_name_systematic
; 
 ? 
;
_space_group_IT_number 2
_symmetry_cell_setting triclinic
_symmetry_space_group_name_Hall '-P 1'
_symmetry_space_group_name_H-M 'P -1'
_atom_sites_solution_hydrogens geom
_atom_sites_solution_primary direct
_atom_sites_solution_secondary difmap
_audit_creation_method SHELXL-97
_cell_angle_alpha 97.443(5)
_cell_angle_beta 95.464(5)
_cell_angle_gamma 107.430(5)
_cell_formula_units_Z 4
_cell_length_a 17.6023(19)
_cell_length_b 22.134(2)
_cell_length_c 28.323(3)
_cell_measurement_reflns_used 9812
_cell_measurement_temperature 150(2)
_cell_measurement_theta_max 29.32
_cell_measurement_theta_min 2.45
_cell_volume 10334.2(19)
_computing_cell_refinement 'Bruker SAINT'
_computing_data_collection 'Bruker APEX2'
_computing_data_reduction 'Bruker SAINT'
_computing_molecular_graphics 'Bruker SHELXTL'
_computing_publication_material 'Bruker SHELXTL'
_computing_structure_refinement 'SHELXL-97 (Sheldrick, 1997)'
_computing_structure_solution 'SHELXS-97 (Sheldrick, 1990)'
_diffrn_ambient_temperature 150(2)
_diffrn_measured_fraction_theta_full 0.997
_diffrn_measured_fraction_theta_max 0.997
_diffrn_measurement_device_type 'Bruker APEX-II CCD'
_diffrn_measurement_method '\f and \w scans'
_diffrn_radiation_monochromator graphite
_diffrn_radiation_source 'fine-focus sealed tube'
_diffrn_radiation_type MoK\a
_diffrn_radiation_wavelength 0.71073
_diffrn_reflns_av_R_equivalents 0.0467
_diffrn_reflns_av_sigmaI/netI 0.0270
_diffrn_reflns_limit_h_max 20
_diffrn_reflns_limit_h_min -20
_diffrn_reflns_limit_k_max 26
_diffrn_reflns_limit_k_min -24
_diffrn_reflns_limit_l_max 33
_diffrn_reflns_limit_l_min -33
_diffrn_reflns_number 428822
_diffrn_reflns_theta_full 25.00
_diffrn_reflns_theta_max 25.00
_diffrn_reflns_theta_min 0.73
_diffrn_standards_number 0
_exptl_absorpt_coefficient_mu 1.087
_exptl_absorpt_correction_T_max 0.9181
_exptl_absorpt_correction_T_min 0.7804
_exptl_absorpt_correction_type multi-scan
_exptl_crystal_colour orange
_exptl_crystal_density_diffrn 1.560
_exptl_crystal_density_method 'not measured'
_exptl_crystal_description parallelepiped
_exptl_crystal_F_000 4858
_exptl_crystal_size_max 0.24
_exptl_crystal_size_mid 0.18
_exptl_crystal_size_min 0.08
_refine_diff_density_max 3.048
_refine_diff_density_min -2.222
_refine_diff_density_rms 0.221
_refine_ls_extinction_method none
_refine_ls_goodness_of_fit_ref 1.035
_refine_ls_hydrogen_treatment constr
_refine_ls_matrix_type full
_refine_ls_number_parameters 2119
_refine_ls_number_reflns 36283
_refine_ls_number_restraints 0
_refine_ls_restrained_S_all 1.035
_refine_ls_R_factor_all 0.1215
_refine_ls_R_factor_gt 0.1051
_refine_ls_shift/su_max 0.000
_refine_ls_shift/su_mean 0.000
_refine_ls_structure_factor_coef Fsqd
_refine_ls_weighting_details 'calc w=1/[\s^2^(Fo^2^)+(0.1083P)^2^+261.6858P] where P=(Fo^2^+2Fc^2^)/3'
_refine_ls_weighting_scheme calc
_refine_ls_wR_factor_gt 0.2719
_refine_ls_wR_factor_ref 0.2820
_reflns_number_gt 28875
_reflns_number_total 36283
_reflns_threshold_expression >2sigma(I)
_cod_data_source_file s1.cif
_cod_data_source_block NH4Mo6(AlePy2Mo)2
_cod_depositor_comments
;
The following automatic conversions were performed:

'_symmetry_cell_setting' value 'Triclinic' changed to 'triclinic'
according to
/usr/data/users/saulius/crontab/automatic-downloads/current/MDPI/lib/dictionaries/cif_core.dic
dictionary named 'cif_core.dic' version 2.4.2 from 2011-04-26.

Automatic conversion script
Id: cif_fix_values 3271 2015-04-21 07:52:19Z andrius 
;
_cod_original_cell_volume 10333.9(19)
_cod_original_sg_symbol_H-M P-1
_cod_original_formula_sum 'C32 H102.50 Mo8 N14 O53.25 P4'
_cod_database_code 1520765

loop_
_symmetry_equiv_pos_as_xyz
'x, y, z'
'-x, -y, -z'

loop_
_atom_site_label
_atom_site_type_symbol
_atom_site_fract_x
_atom_site_fract_y
_atom_site_fract_z
_atom_site_U_iso_or_equiv
_atom_site_adp_type
_atom_site_occupancy
_atom_site_symmetry_multiplicity
_atom_site_calc_flag
_atom_site_refinement_flags
Mo1 Mo 0.51018(6) 0.15758(5) 0.29085(3) 0.0347(2) Uani 1 1 d .
Mo2 Mo 0.37325(6) 0.17613(5) 0.29068(3) 0.0352(2) Uani 1 1 d .
Mo3 Mo 0.77518(9) 0.15299(10) 0.41247(5) 0.0781(5) Uani 1 1 d .
Mo4 Mo 0.60346(8) 0.17255(8) 0.42172(4) 0.0598(4) Uani 1 1 d .
Mo5 Mo 0.34148(9) 0.21183(10) 0.42203(4) 0.0769(5) Uani 1 1 d .
Mo6 Mo 0.17039(11) 0.23650(12) 0.41450(4) 0.0963(7) Uani 1 1 d .
Mo7 Mo 0.70687(5) 0.13079(5) 0.05846(3) 0.0338(2) Uani 1 1 d .
Mo8 Mo 0.07130(5) 0.12924(4) 0.05846(3) 0.0260(2) Uani 1 1 d .
Mo9 Mo 0.12484(6) 0.28357(5) 0.71712(3) 0.0368(2) Uani 1 1 d .
Mo10 Mo -0.01289(6) 0.30051(5) 0.71644(3) 0.0367(2) Uani 1 1 d .
Mo11 Mo 0.33399(9) 0.22022(9) 0.59856(5) 0.0721(4) Uani 1 1 d .
Mo12 Mo 0.15696(9) 0.23443(9) 0.58737(4) 0.0673(4) Uani 1 1 d .
Mo13 Mo -0.11040(8) 0.27302(8) 0.58509(4) 0.0585(4) Uani 1 1 d .
Mo14 Mo -0.27786(10) 0.30089(9) 0.59303(4) 0.0751(5) Uani 1 1 d .
Mo15 Mo 0.43184(5) 0.35453(5) 0.95156(3) 0.0322(2) Uani 1 1 d .
Mo16 Mo -0.20571(5) 0.35756(4) 0.94948(3) 0.0281(2) Uani 1 1 d .
P1 P 0.7092(2) 0.2178(2) 0.32654(11) 0.0532(9) Uani 1 1 d .
P2 P 0.6349(2) 0.0753(2) 0.32089(12) 0.0530(9) Uani 1 1 d .
P3 P 0.2701(3) 0.2756(2) 0.32530(13) 0.0597(11) Uani 1 1 d .
P4 P 0.1890(2) 0.1342(2) 0.32403(11) 0.0473(8) Uani 1 1 d .
P5 P 0.2382(2) 0.18875(19) 0.69105(13) 0.0500(8) Uani 1 1 d .
P6 P 0.3073(2) 0.32823(19) 0.68128(12) 0.0482(8) Uani 1 1 d .
P7 P -0.21345(19) 0.24011(18) 0.68323(11) 0.0421(7) Uani 1 1 d .
P8 P -0.1359(3) 0.38160(19) 0.68159(12) 0.0545(9) Uani 1 1 d .
O1 O 0.5081(4) 0.1438(4) 0.2297(2) 0.0357(17) Uani 1 1 d .
O2 O 0.4055(5) 0.1013(4) 0.2994(3) 0.0407(19) Uani 1 1 d .
O3 O 0.4831(6) 0.2358(4) 0.3012(3) 0.045(2) Uani 1 1 d .
O4 O 0.6295(5) 0.2209(4) 0.3014(3) 0.0422(19) Uani 1 1 d .
O5 O 0.5409(5) 0.1691(4) 0.3666(3) 0.043(2) Uani 1 1 d .
O6 O 0.5548(5) 0.0782(4) 0.2959(3) 0.043(2) Uani 1 1 d .
O7 O 0.3468(5) 0.1649(4) 0.2301(2) 0.0361(17) Uani 1 1 d .
O8 O 0.3364(6) 0.2589(4) 0.2994(3) 0.052(2) Uani 1 1 d .
O9 O 0.2554(5) 0.1195(4) 0.2979(3) 0.0410(19) Uani 1 1 d .
O10 O 0.3773(6) 0.1938(5) 0.3673(3) 0.055(2) Uani 1 1 d .
O11 O 0.7956(8) 0.0873(8) 0.4285(4) 0.102(5) Uani 1 1 d .
O12 O 0.8628(8) 0.2158(8) 0.4316(4) 0.099(5) Uani 1 1 d .
O13 O 0.7079(7) 0.1688(7) 0.4553(3) 0.078(4) Uani 1 1 d .
O14 O 0.7855(5) 0.1389(6) 0.3430(3) 0.066(3) Uani 1 1 d .
O15 O 0.7091(6) 0.2194(5) 0.3815(3) 0.060(3) Uani 1 1 d .
O16 O 0.6436(6) 0.0912(6) 0.3763(3) 0.062(3) Uani 1 1 d .
O17 O 0.5413(7) 0.1169(7) 0.4500(4) 0.082(4) Uani 1 1 d .
O18 O 0.6090(7) 0.2471(7) 0.4537(4) 0.086(4) Uani 1 1 d .
O19 O 0.3462(7) 0.1495(8) 0.4505(4) 0.094(5) Uani 1 1 d .
O20 O 0.4201(8) 0.2766(9) 0.4531(4) 0.114(6) Uani 1 1 d .
O21 O 0.2553(7) 0.2330(8) 0.4561(3) 0.098(5) Uani 1 1 d .
O22 O 0.2146(6) 0.1528(6) 0.3788(3) 0.066(3) Uani 1 1 d .
O23 O 0.2854(7) 0.2786(6) 0.3804(3) 0.076(4) Uani 1 1 d .
O24 O 0.0902(8) 0.1861(10) 0.4325(4) 0.125(7) Uani 1 1 d .
O25 O 0.1686(11) 0.3153(9) 0.4326(5) 0.127(7) Uani 1 1 d .
O26 O 0.1284(7) 0.2265(6) 0.3459(3) 0.069(3) Uani 1 1 d .
O27 O 0.7080(5) 0.0545(4) 0.0669(3) 0.042(2) Uani 1 1 d .
O28 O 0.7987(4) 0.1818(4) 0.0902(3) 0.046(2) Uani 1 1 d .
O29 O 0.7101(5) 0.1355(4) -0.0024(3) 0.0376(18) Uani 1 1 d .
O30 O 0.0697(5) 0.2062(4) 0.0714(3) 0.0378(18) Uani 1 1 d .
O31 O -0.0026(4) 0.0821(4) 0.0875(2) 0.0296(15) Uani 1 1 d .
O32 O 0.0389(4) 0.1040(4) -0.0033(2) 0.0322(16) Uani 1 1 d .
O33 O 0.1521(4) 0.2994(4) 0.7782(3) 0.0395(19) Uani 1 1 d .
O34 O 0.0184(5) 0.2230(4) 0.7084(3) 0.0383(18) Uani 1 1 d .
O35 O 0.0887(5) 0.3559(4) 0.7047(3) 0.046(2) Uani 1 1 d .
O36 O 0.2391(5) 0.3425(4) 0.7063(3) 0.047(2) Uani 1 1 d .
O37 O 0.1203(5) 0.2577(5) 0.6411(3) 0.050(2) Uani 1 1 d .
O38 O 0.1692(5) 0.2026(4) 0.7141(3) 0.0423(19) Uani 1 1 d .
O39 O -0.0103(4) 0.3174(4) 0.7773(2) 0.0359(17) Uani 1 1 d .
O40 O -0.0564(6) 0.3783(4) 0.7070(3) 0.050(2) Uani 1 1 d .
O41 O -0.1329(5) 0.2390(4) 0.7088(3) 0.0387(18) Uani 1 1 d .
O42 O -0.0474(5) 0.2818(4) 0.6395(3) 0.042(2) Uani 1 1 d .
O43 O 0.4111(8) 0.2709(7) 0.5778(4) 0.091(4) Uani 1 1 d .
O44 O 0.3493(9) 0.1474(7) 0.5852(5) 0.104(5) Uani 1 1 d .
O45 O 0.2451(7) 0.2129(7) 0.5546(3) 0.082(4) Uani 1 1 d .
O46 O 0.3770(6) 0.2411(5) 0.6675(3) 0.060(3) Uani 1 1 d .
O47 O 0.2201(6) 0.1780(5) 0.6349(3) 0.056(2) Uani 1 1 d .
O48 O 0.2807(6) 0.3015(5) 0.6260(3) 0.059(3) Uani 1 1 d .
O49 O 0.0836(8) 0.1676(8) 0.5616(4) 0.099(5) Uani 1 1 d .
O50 O 0.1440(8) 0.2897(8) 0.5511(3) 0.100(5) Uani 1 1 d .
O51 O -0.0488(9) 0.3219(7) 0.5530(4) 0.087(4) Uani 1 1 d .
O52 O -0.1199(7) 0.1954(7) 0.5568(3) 0.079(4) Uani 1 1 d .
O53 O -0.2135(7) 0.2761(6) 0.5503(3) 0.068(3) Uani 1 1 d .
O54 O -0.2155(5) 0.2326(5) 0.6283(3) 0.048(2) Uani 1 1 d .
O55 O -0.1449(7) 0.3597(5) 0.6266(3) 0.064(3) Uani 1 1 d .
O56 O -0.2971(10) 0.3656(8) 0.5711(4) 0.113(6) Uani 1 1 d .
O57 O -0.3667(7) 0.2405(8) 0.5763(4) 0.093(4) Uani 1 1 d .
O58 O -0.2878(6) 0.3197(5) 0.6617(3) 0.062(3) Uani 1 1 d .
O59 O 0.5081(5) 0.3937(5) 0.9206(3) 0.048(2) Uani 1 1 d .
O60 O 0.4638(5) 0.3801(4) 1.0132(3) 0.0406(19) Uani 1 1 d .
O61 O 0.4273(5) 0.2746(4) 0.9404(3) 0.046(2) Uani 1 1 d .
O62 O -0.2071(4) 0.3630(4) 1.0115(3) 0.0382(18) Uani 1 1 d .
O63 O -0.2144(5) 0.4292(4) 0.9340(3) 0.0406(19) Uani 1 1 d .
O64 O -0.2936(4) 0.2964(4) 0.9213(3) 0.0339(17) Uani 1 1 d .
O65 O 0.7795(6) 0.2718(6) 0.3160(4) 0.078(3) Uani 1 1 d .
O66 O 0.6499(7) 0.0150(6) 0.3050(4) 0.078(3) Uani 1 1 d .
O67 O 0.2594(8) 0.3367(5) 0.3136(4) 0.078(3) Uani 1 1 d .
O68 O 0.1113(6) 0.0823(6) 0.3105(4) 0.067(3) Uani 1 1 d .
O69 O 0.2609(7) 0.1342(5) 0.7089(4) 0.066(3) Uani 1 1 d .
O80 O 0.3815(6) 0.3846(6) 0.6915(4) 0.069(3) Uani 1 1 d .
O81 O -0.2842(5) 0.1906(5) 0.6965(3) 0.055(2) Uani 1 1 d .
O82 O -0.1432(8) 0.4469(6) 0.6941(4) 0.083(4) Uani 1 1 d .
C1 C 0.7221(8) 0.1404(8) 0.3086(4) 0.052(3) Uani 1 1 d .
C2 C 0.7442(8) 0.1291(9) 0.2584(4) 0.061(4) Uani 1 1 d .
H2A H 0.7549 0.0875 0.2534 0.073 Uiso 1 1 calc R
H2B H 0.7945 0.1631 0.2561 0.073 Uiso 1 1 calc R
C3 C 0.6785(7) 0.1285(8) 0.2178(4) 0.054(4) Uani 1 1 d .
H3A H 0.6305 0.0907 0.2167 0.065 Uiso 1 1 calc R
H3B H 0.6625 0.1676 0.2246 0.065 Uiso 1 1 calc R
C4 C 0.7092(7) 0.1258(8) 0.1690(4) 0.056(4) Uani 1 1 d .
H4A H 0.7626 0.1587 0.1718 0.067 Uiso 1 1 calc R
H4B H 0.7155 0.0832 0.1594 0.067 Uiso 1 1 calc R
N5 N 0.6516(5) 0.1376(5) 0.1309(3) 0.036(2) Uani 1 1 d .
C6 C 0.5737(6) 0.0870(6) 0.1242(4) 0.040(3) Uani 1 1 d .
H6A H 0.5424 0.0969 0.1497 0.048 Uiso 1 1 calc R
H6B H 0.5829 0.0457 0.1278 0.048 Uiso 1 1 calc R
C7 C 0.5256(7) 0.0795(6) 0.0762(4) 0.036(3) Uani 1 1 d .
C8 C 0.4432(7) 0.0614(6) 0.0689(4) 0.042(3) Uani 1 1 d .
H8 H 0.4136 0.0539 0.0951 0.050 Uiso 1 1 calc R
C9 C 0.4031(7) 0.0541(6) 0.0222(4) 0.042(3) Uani 1 1 d .
H9 H 0.3460 0.0410 0.0162 0.050 Uiso 1 1 calc R
C10 C 0.4481(7) 0.0664(6) -0.0148(4) 0.042(3) Uani 1 1 d .
H10 H 0.4224 0.0629 -0.0465 0.050 Uiso 1 1 calc R
C11 C 0.5300(6) 0.0837(5) -0.0053(4) 0.033(2) Uani 1 1 d .
H11 H 0.5603 0.0891 -0.0313 0.040 Uiso 1 1 calc R
N12 N 0.5694(5) 0.0933(4) 0.0396(3) 0.0300(19) Uani 1 1 d .
C13 C 0.6429(8) 0.2026(7) 0.1434(5) 0.054(3) Uani 1 1 d .
H13A H 0.5996 0.1993 0.1637 0.065 Uiso 1 1 calc R
H13B H 0.6935 0.2315 0.1628 0.065 Uiso 1 1 calc R
C14 C 0.6241(7) 0.2323(6) 0.1014(4) 0.042(3) Uani 1 1 d .
C15 C 0.5815(7) 0.2765(7) 0.1021(5) 0.054(4) Uani 1 1 d .
H15 H 0.5588 0.2869 0.1299 0.065 Uiso 1 1 calc R
C16 C 0.5728(9) 0.3046(8) 0.0623(6) 0.066(4) Uani 1 1 d .
H16 H 0.5432 0.3341 0.0625 0.079 Uiso 1 1 calc R
C17 C 0.6066(8) 0.2902(6) 0.0222(5) 0.050(3) Uani 1 1 d .
H17 H 0.6018 0.3099 -0.0054 0.060 Uiso 1 1 calc R
C18 C 0.6482(7) 0.2457(6) 0.0236(5) 0.042(3) Uani 1 1 d .
H18 H 0.6716 0.2350 -0.0039 0.051 Uiso 1 1 calc R
N19 N 0.6564(5) 0.2177(5) 0.0612(4) 0.037(2) Uani 1 1 d .
C20 C 0.1762(8) 0.2118(7) 0.3104(4) 0.053(4) Uani 1 1 d .
C21 C 0.1301(8) 0.2053(8) 0.2601(4) 0.052(4) Uani 1 1 d .
H21A H 0.0779 0.1708 0.2566 0.062 Uiso 1 1 calc R
H21B H 0.1188 0.2459 0.2571 0.062 Uiso 1 1 calc R
C22 C 0.1756(7) 0.1902(6) 0.2203(4) 0.039(3) Uani 1 1 d .
H22A H 0.1928 0.1526 0.2252 0.046 Uiso 1 1 calc R
H22B H 0.2244 0.2272 0.2208 0.046 Uiso 1 1 calc R
C23 C 0.1228(6) 0.1759(6) 0.1713(4) 0.036(3) Uani 1 1 d .
H23A H 0.1126 0.2158 0.1645 0.043 Uiso 1 1 calc R
H23B H 0.0703 0.1439 0.1728 0.043 Uiso 1 1 calc R
N24 N 0.1612(5) 0.1502(5) 0.1300(3) 0.032(2) Uani 1 1 d .
C25 C 0.1779(7) 0.0896(5) 0.1390(4) 0.035(2) Uani 1 1 d .
H25A H 0.2311 0.1012 0.1589 0.042 Uiso 1 1 calc R
H25B H 0.1369 0.0663 0.1575 0.042 Uiso 1 1 calc R
C26 C 0.1773(6) 0.0466(5) 0.0948(4) 0.028(2) Uani 1 1 d .
C27 C 0.2208(7) 0.0029(6) 0.0951(5) 0.042(3) Uani 1 1 d .
H27 H 0.2557 0.0030 0.1228 0.050 Uiso 1 1 calc R
C28 C 0.2109(7) -0.0410(6) 0.0529(5) 0.044(3) Uani 1 1 d .
H28 H 0.2379 -0.0723 0.0516 0.052 Uiso 1 1 calc R
C29 C 0.1617(6) -0.0379(5) 0.0138(4) 0.032(2) Uani 1 1 d .
H29 H 0.1550 -0.0670 -0.0153 0.039 Uiso 1 1 calc R
C30 C 0.1223(6) 0.0063(5) 0.0157(4) 0.030(2) Uani 1 1 d .
H30 H 0.0890 0.0078 -0.0124 0.036 Uiso 1 1 calc R
N31 N 0.1287(5) 0.0484(4) 0.0561(3) 0.0228(17) Uani 1 1 d .
C32 C 0.2354(6) 0.2014(6) 0.1258(4) 0.034(2) Uani 1 1 d .
H32A H 0.2790 0.2022 0.1510 0.041 Uiso 1 1 calc R
H32B H 0.2260 0.2435 0.1312 0.041 Uiso 1 1 calc R
C33 C 0.2613(6) 0.1910(5) 0.0769(4) 0.031(2) Uani 1 1 d .
C34 C 0.3410(7) 0.2080(6) 0.0695(4) 0.039(3) Uani 1 1 d .
H34 H 0.3831 0.2255 0.0958 0.046 Uiso 1 1 calc R
C35 C 0.3582(7) 0.1991(6) 0.0229(5) 0.045(3) Uani 1 1 d .
H35 H 0.4125 0.2104 0.0169 0.055 Uiso 1 1 calc R
C36 C 0.2962(7) 0.1738(6) -0.0150(4) 0.040(3) Uani 1 1 d .
H36 H 0.3067 0.1675 -0.0473 0.048 Uiso 1 1 calc R
C37 C 0.2187(7) 0.1580(5) -0.0044(4) 0.038(3) Uani 1 1 d .
H37 H 0.1758 0.1398 -0.0302 0.045 Uiso 1 1 calc R
N38 N 0.2002(5) 0.1667(4) 0.0400(3) 0.0254(17) Uani 1 1 d .
C39 C 0.3274(8) 0.2589(8) 0.7015(4) 0.051(3) Uani 1 1 d .
C40 C 0.3751(8) 0.2722(8) 0.7518(4) 0.051(3) Uani 1 1 d .
H40A H 0.3880 0.2331 0.7582 0.061 Uiso 1 1 calc R
H40B H 0.4265 0.3070 0.7533 0.061 Uiso 1 1 calc R
C41 C 0.3286(8) 0.2914(8) 0.7903(4) 0.050(3) Uani 1 1 d .
H41A H 0.2790 0.2555 0.7904 0.060 Uiso 1 1 calc R
H41B H 0.3128 0.3289 0.7830 0.060 Uiso 1 1 calc R
C42 C 0.3802(7) 0.3087(7) 0.8406(4) 0.044(3) Uani 1 1 d .
H42A H 0.3905 0.2696 0.8491 0.053 Uiso 1 1 calc R
H42B H 0.4328 0.3404 0.8388 0.053 Uiso 1 1 calc R
N43 N 0.3428(5) 0.3356(4) 0.8794(3) 0.0304(19) Uani 1 1 d .
C44 C 0.3286(8) 0.3952(6) 0.8682(4) 0.044(3) Uani 1 1 d .
H44A H 0.2749 0.3839 0.8489 0.053 Uiso 1 1 calc R
H44B H 0.3692 0.4159 0.8485 0.053 Uiso 1 1 calc R
C45 C 0.3328(7) 0.4429(6) 0.9131(5) 0.044(3) Uani 1 1 d .
C46 C 0.2915(7) 0.4875(6) 0.9143(5) 0.049(3) Uani 1 1 d .
H46 H 0.2590 0.4889 0.8860 0.059 Uiso 1 1 calc R
C47 C 0.2966(7) 0.5286(6) 0.9548(5) 0.048(3) Uani 1 1 d .
H47 H 0.2651 0.5567 0.9556 0.058 Uiso 1 1 calc R
C48 C 0.3494(8) 0.5297(6) 0.9963(5) 0.052(3) Uani 1 1 d .
H48 H 0.3566 0.5597 1.0249 0.063 Uiso 1 1 calc R
C49 C 0.3895(6) 0.4850(5) 0.9929(4) 0.038(3) Uani 1 1 d .
H49 H 0.4252 0.4848 1.0202 0.045 Uiso 1 1 calc R
N50 N 0.3811(5) 0.4414(5) 0.9531(4) 0.037(2) Uani 1 1 d .
C51 C 0.2657(7) 0.2877(6) 0.8849(4) 0.038(3) Uani 1 1 d .
H51A H 0.2713 0.2442 0.8796 0.046 Uiso 1 1 calc R
H51B H 0.2228 0.2888 0.8601 0.046 Uiso 1 1 calc R
C52 C 0.2410(6) 0.2999(5) 0.9340(4) 0.031(2) Uani 1 1 d .
C53 C 0.1615(7) 0.2857(6) 0.9414(4) 0.043(3) Uani 1 1 d .
H53 H 0.1194 0.2692 0.9150 0.052 Uiso 1 1 calc R
C54 C 0.1449(7) 0.2956(6) 0.9870(4) 0.040(3) Uani 1 1 d .
H54 H 0.0907 0.2859 0.9930 0.048 Uiso 1 1 calc R
C55 C 0.2076(7) 0.3200(5) 1.0250(4) 0.037(3) Uani 1 1 d .
H55 H 0.1965 0.3271 1.0570 0.044 Uiso 1 1 calc R
C56 C 0.2872(6) 0.3341(5) 1.0155(4) 0.031(2) Uani 1 1 d .
H56 H 0.3305 0.3512 1.0412 0.037 Uiso 1 1 calc R
N57 N 0.3023(5) 0.3233(4) 0.9698(3) 0.0282(18) Uani 1 1 d .
C58 C -0.2204(8) 0.3213(7) 0.6971(4) 0.047(3) Uani 1 1 d .
C59 C -0.2435(8) 0.3372(7) 0.7478(4) 0.050(3) Uani 1 1 d .
H59A H -0.2538 0.3790 0.7509 0.060 Uiso 1 1 calc R
H59B H -0.2937 0.3039 0.7514 0.060 Uiso 1 1 calc R
C60 C -0.1772(7) 0.3402(7) 0.7877(4) 0.042(3) Uani 1 1 d .
H60A H -0.1285 0.3764 0.7866 0.051 Uiso 1 1 calc R
H60B H -0.1630 0.3000 0.7832 0.051 Uiso 1 1 calc R
C61 C -0.2071(7) 0.3493(6) 0.8369(4) 0.036(3) Uani 1 1 d .
H61A H -0.2154 0.3918 0.8425 0.043 Uiso 1 1 calc R
H61B H -0.2596 0.3161 0.8361 0.043 Uiso 1 1 calc R
N62 N -0.1489(5) 0.3448(4) 0.8779(3) 0.0286(18) Uani 1 1 d .
C63 C -0.0717(7) 0.3957(6) 0.8814(4) 0.037(3) Uani 1 1 d .
H63A H -0.0817 0.4352 0.8734 0.044 Uiso 1 1 calc R
H63B H -0.0395 0.3823 0.8577 0.044 Uiso 1 1 calc R
C64 C -0.0248(6) 0.4101(5) 0.9311(4) 0.031(2) Uani 1 1 d .
C65 C 0.0588(7) 0.4291(6) 0.9383(5) 0.041(3) Uani 1 1 d .
H65 H 0.0880 0.4318 0.9117 0.049 Uiso 1 1 calc R
C66 C 0.0995(7) 0.4441(6) 0.9854(5) 0.044(3) Uani 1 1 d .
H66 H 0.1566 0.4580 0.9914 0.053 Uiso 1 1 calc R
C67 C 0.0545(7) 0.4381(5) 1.0225(5) 0.041(3) Uani 1 1 d .
H67 H 0.0803 0.4480 1.0549 0.049 Uiso 1 1 calc R
C68 C -0.0291(6) 0.4174(5) 1.0127(4) 0.032(2) Uani 1 1 d .
H68 H -0.0597 0.4125 1.0386 0.038 Uiso 1 1 calc R
N69 N -0.0673(5) 0.4044(4) 0.9678(3) 0.0277(18) Uani 1 1 d .
C70 C -0.1366(7) 0.2814(5) 0.8699(4) 0.035(2) Uani 1 1 d .
H70A H -0.0924 0.2839 0.8504 0.042 Uiso 1 1 calc R
H70B H -0.1861 0.2498 0.8511 0.042 Uiso 1 1 calc R
C71 C -0.1170(6) 0.2573(4) 0.9153(4) 0.028(2) Uani 1 1 d .
C72 C -0.0723(6) 0.2159(6) 0.9166(5) 0.039(3) Uani 1 1 d .
H72 H -0.0505 0.2030 0.8890 0.047 Uiso 1 1 calc R
C73 C -0.0596(7) 0.1931(5) 0.9599(5) 0.041(3) Uani 1 1 d .
H73 H -0.0297 0.1640 0.9619 0.049 Uiso 1 1 calc R
C74 C -0.0911(6) 0.2134(5) 0.9996(4) 0.036(3) Uani 1 1 d .
H74 H -0.0828 0.1994 1.0294 0.044 Uiso 1 1 calc R
C75 C -0.1345(6) 0.2545(5) 0.9942(4) 0.029(2) Uani 1 1 d .
H75 H -0.1580 0.2676 1.0210 0.035 Uiso 1 1 calc R
N76 N -0.1462(5) 0.2776(4) 0.9539(3) 0.0268(18) Uani 1 1 d .
O1W O 0.0230(5) 0.0485(4) 0.9016(3) 0.0414(19) Uani 1 1 d .
O2W O 0.6833(5) 0.1602(4) 0.9051(3) 0.048(2) Uani 1 1 d .
O3W O 0.3730(6) 0.0365(5) 0.1813(3) 0.054(2) Uani 1 1 d .
O4W O 0.0393(6) 0.2110(5) 0.8276(3) 0.054(2) Uani 1 1 d .
O5W O 0.7607(6) 0.1207(5) 0.8258(4) 0.061(3) Uani 1 1 d .
O6W O 0.7812(5) 0.0285(5) 0.5866(4) 0.067(3) Uani 1 1 d .
O7W O 0.8999(7) 0.1300(6) 0.1433(3) 0.069(3) Uani 1 1 d .
O8W O 0.9618(6) 0.1387(6) 0.6224(4) 0.069(3) Uani 1 1 d .
O9W O 0.5840(6) 0.3168(7) 0.8647(4) 0.075(3) Uani 1 1 d .
O10W O 0.4836(17) 0.9111(11) 0.1289(9) 0.088(8) Uani 0.50 1 d P
O11W O 0.4795(7) 0.1814(9) 0.5245(4) 0.114(4) Uani 1 1 d .
O12W O 0.1334(7) 0.4269(6) 0.8238(4) 0.073(3) Uani 1 1 d .
O13W O 0.0894(6) 0.9504(6) 0.1791(4) 0.072(3) Uani 1 1 d .
O14W O 0.7874(8) 0.3218(6) 0.4651(4) 0.081(4) Uani 1 1 d .
O15W O 0.4827(9) 0.4180(7) 0.1096(4) 0.088(4) Uani 1 1 d .
O16W O 0.1223(8) 0.1275(6) 0.8487(5) 0.089(4) Uani 1 1 d .
O17W O 0.8951(7) 0.1494(6) 0.7674(4) 0.084(4) Uani 1 1 d .
O18W O 0.8175(8) 0.3816(7) 0.1095(4) 0.083(4) Uani 1 1 d .
O19W O 0.6982(7) 0.1281(7) 0.5443(4) 0.082(4) Uani 1 1 d .
O20W O 0.1034(8) 0.3864(7) 0.6135(4) 0.089(4) Uani 1 1 d .
O21W O 0.8589(9) 0.0298(7) 0.1956(5) 0.100(4) Uani 1 1 d .
O22W O 0.5373(9) 0.3135(7) 0.3903(4) 0.105(5) Uani 1 1 d .
O23W O 0.2468(8) 1.0015(6) 0.2371(5) 0.092(4) Uani 1 1 d .
O24W O 0.0213(9) 0.0364(9) 0.2193(6) 0.116(5) Uani 1 1 d .
O25W O 0.4647(7) 0.2577(9) 0.1871(4) 0.114(4) Uani 1 1 d .
O26W O 0.5226(8) 0.0682(7) 0.5795(6) 0.105(5) Uani 1 1 d .
O27W O 0.8908(9) 0.2970(6) 0.1345(5) 0.092(4) Uani 1 1 d .
O28W O 0.4262(9) 0.5161(7) 0.1316(5) 0.098(4) Uani 1 1 d .
O29W O 0.9441(8) 0.2269(9) 0.2270(5) 0.119(6) Uani 1 1 d .
O30W O 0.7376(11) 0.5202(8) 0.8928(8) 0.141(7) Uani 1 1 d .
O31W O 0.0776(11) 0.0903(8) 0.7416(7) 0.049(4) Uani 0.50 1 d P
O32W O 0.3330(10) 0.0193(8) 0.5908(7) 0.120(5) Uani 1 1 d .
O33W O 0.1830(8) 0.1071(8) 0.4803(8) 0.132(7) Uani 1 1 d .
O34W O 0.3924(9) 0.0548(9) 0.3856(5) 0.111(5) Uani 1 1 d .
O35W O 0.0444(10) 0.3218(6) 0.1062(7) 0.130(7) Uani 1 1 d .
O36W O 0.0561(9) 0.5171(8) 0.8401(6) 0.113(5) Uani 1 1 d .
O37W O 0.9500(10) 0.2037(12) 0.3233(6) 0.068(6) Uani 0.50 1 d P
O38W O 0.4070(14) 0.1516(8) 0.8835(6) 0.060(5) Uani 0.50 1 d P
O39W O 0.7390(10) 0.3841(8) 0.1913(6) 0.123(6) Uani 1 1 d .
O40W O 0.6041(10) 0.4543(9) 0.1855(6) 0.129(6) Uani 1 1 d .
O41W O 0.5935(12) 0.3809(13) 0.7816(7) 0.069(7) Uani 0.50 1 d P
O42W O 0.4423(11) 0.9448(8) 0.1525(7) 0.057(5) Uani 0.50 1 d P
O43W O 0.746(2) 0.9577(9) 0.1104(8) 0.110(12) Uani 0.50 1 d P
O44W O 0.5269(11) 0.1993(10) 0.8016(10) 0.091(10) Uani 0.50 1 d P
O45W O 0.6554(16) 0.1634(18) 0.7779(8) 0.121(14) Uani 0.50 1 d P
O46W O 0.2629(11) 0.1337(10) 0.8115(7) 0.061(5) Uani 0.50 1 d P
O47W O 0.5561(10) 0.1843(12) 0.6642(10) 0.087(9) Uani 0.50 1 d P
O48W O 0.5471(11) 0.3155(17) 0.6849(7) 0.102(11) Uani 0.50 1 d P
O49W O 0.6148(11) 0.3153(10) 0.2442(7) 0.059(5) Uani 0.50 1 d P
O50W O 0.9680(11) 0.0804(10) 0.3434(8) 0.061(5) Uani 0.50 1 d P
O51W O 0.0800(14) 0.9518(10) 0.3010(6) 0.064(6) Uani 0.50 1 d P
O52W O 0.3127(9) 0.3457(7) 0.5297(4) 0.101(4) Uani 1 1 d .
O53W O 0.3876(12) 0.3407(9) 0.1645(8) 0.063(5) Uani 0.50 1 d P
O54W O 0.7546(14) 0.5388(10) 0.2386(9) 0.088(9) Uani 0.50 1 d P
O55W O 0.5748(13) -0.1214(11) 0.2869(12) 0.091(8) Uani 0.50 1 d P
O56W O 0.9888(12) 0.0263(11) 0.4459(7) 0.074(7) Uani 0.50 1 d P
O57W O -0.246(2) 0.5106(11) 0.5636(8) 0.098(10) Uani 0.50 1 d P
O58W O 0.8213(18) 0.3009(15) 0.2302(9) 0.102(9) Uani 0.50 1 d P
O59W O -0.2744(19) 0.4796(14) 0.6625(11) 0.112(11) Uani 0.50 1 d P
O60W O 0.272(3) 0.4657(13) 0.5770(12) 0.132(14) Uani 0.50 1 d P
O61W O 0.474(2) 0.461(2) 0.7708(12) 0.156(17) Uani 0.50 1 d P
O62W O -0.423(2) 0.3974(17) 0.6165(10) 0.120(11) Uani 0.50 1 d P
O63W O 0.145(2) 0.3862(13) 0.3504(14) 0.126(13) Uani 0.50 1 d P
O64W O 0.8136(11) -0.0006(9) 0.2950(8) 0.060(5) Uani 0.50 1 d P

loop_
_atom_site_aniso_label
_atom_site_aniso_U_11
_atom_site_aniso_U_22
_atom_site_aniso_U_33
_atom_site_aniso_U_23
_atom_site_aniso_U_13
_atom_site_aniso_U_12
Mo1 0.0341(5) 0.0484(6) 0.0183(4) 0.0006(4) -0.0002(4) 0.0116(4)
Mo2 0.0387(5) 0.0476(6) 0.0183(4) -0.0010(4) 0.0000(4) 0.0162(4)
Mo3 0.0673(9) 0.1391(15) 0.0324(6) 0.0070(8) -0.0152(6) 0.0493(10)
Mo4 0.0631(8) 0.0982(10) 0.0197(5) 0.0044(6) -0.0016(5) 0.0324(7)
Mo5 0.0781(9) 0.1517(16) 0.0166(5) -0.0035(7) -0.0004(5) 0.0693(10)
Mo6 0.1002(12) 0.193(2) 0.0232(6) -0.0138(8) 0.0052(7) 0.1016(14)
Mo7 0.0266(5) 0.0496(6) 0.0269(5) 0.0041(4) 0.0065(4) 0.0145(4)
Mo8 0.0255(4) 0.0340(5) 0.0195(4) 0.0060(3) 0.0000(3) 0.0113(4)
Mo9 0.0390(5) 0.0537(6) 0.0220(5) 0.0125(4) 0.0072(4) 0.0175(5)
Mo10 0.0427(6) 0.0524(6) 0.0209(4) 0.0112(4) 0.0046(4) 0.0217(5)
Mo11 0.0733(9) 0.1154(13) 0.0353(6) 0.0039(7) 0.0245(6) 0.0399(9)
Mo12 0.0700(9) 0.1104(12) 0.0252(6) 0.0078(6) 0.0104(5) 0.0344(8)
Mo13 0.0729(8) 0.0979(10) 0.0211(5) 0.0132(6) 0.0035(5) 0.0510(8)
Mo14 0.0867(10) 0.1330(14) 0.0298(6) 0.0145(7) -0.0066(6) 0.0748(10)
Mo15 0.0236(4) 0.0451(6) 0.0303(5) 0.0090(4) 0.0038(4) 0.0131(4)
Mo16 0.0251(4) 0.0322(5) 0.0280(5) 0.0041(4) 0.0027(3) 0.0115(4)
P1 0.0346(17) 0.086(3) 0.0273(16) 0.0017(16) -0.0088(13) 0.0094(17)
P2 0.057(2) 0.073(2) 0.0358(17) 0.0000(16) -0.0035(15) 0.0363(19)
P3 0.075(3) 0.074(3) 0.0364(18) -0.0140(17) -0.0112(17) 0.048(2)
P4 0.0456(18) 0.082(3) 0.0255(15) 0.0073(15) 0.0113(13) 0.0351(18)
P5 0.053(2) 0.064(2) 0.0417(18) 0.0107(16) 0.0175(15) 0.0281(18)
P6 0.0454(18) 0.069(2) 0.0351(17) 0.0140(16) 0.0202(14) 0.0181(17)
P7 0.0410(17) 0.066(2) 0.0269(15) 0.0071(14) -0.0012(12) 0.0299(16)
P8 0.083(3) 0.063(2) 0.0352(17) 0.0137(16) 0.0056(17) 0.048(2)
O1 0.034(4) 0.050(5) 0.018(3) 0.002(3) 0.004(3) 0.007(3)
O2 0.044(5) 0.058(5) 0.018(4) 0.003(3) -0.003(3) 0.017(4)
O3 0.071(6) 0.035(4) 0.020(4) -0.003(3) -0.013(4) 0.011(4)
O4 0.046(5) 0.052(5) 0.024(4) 0.004(3) -0.007(3) 0.013(4)
O5 0.040(4) 0.070(6) 0.019(4) 0.000(4) 0.002(3) 0.024(4)
O6 0.056(5) 0.054(5) 0.021(4) -0.005(3) -0.003(3) 0.025(4)
O7 0.042(4) 0.047(5) 0.020(4) -0.002(3) 0.006(3) 0.018(4)
O8 0.083(7) 0.040(5) 0.030(4) -0.003(4) -0.010(4) 0.022(5)
O9 0.043(5) 0.064(5) 0.022(4) 0.010(4) 0.006(3) 0.024(4)
O10 0.057(6) 0.095(7) 0.022(4) 0.008(4) -0.001(4) 0.041(5)
O11 0.108(10) 0.181(15) 0.044(6) 0.013(7) -0.025(6) 0.098(11)
O12 0.077(8) 0.161(14) 0.052(7) -0.010(8) -0.035(6) 0.051(9)
O13 0.078(7) 0.132(11) 0.024(5) 0.006(6) -0.002(5) 0.037(7)
O14 0.039(5) 0.118(9) 0.043(5) 0.016(6) -0.009(4) 0.034(6)
O15 0.055(6) 0.092(8) 0.023(4) -0.007(4) -0.010(4) 0.019(5)
O16 0.068(6) 0.099(8) 0.031(5) 0.024(5) 0.001(4) 0.043(6)
O17 0.090(8) 0.133(11) 0.036(5) 0.021(6) 0.018(5) 0.048(8)
O18 0.078(8) 0.130(11) 0.046(6) -0.028(6) -0.015(5) 0.051(8)
O19 0.065(7) 0.208(16) 0.041(6) 0.047(8) 0.017(5) 0.076(9)
O20 0.102(10) 0.207(17) 0.038(6) -0.039(8) -0.024(6) 0.089(11)
O21 0.086(8) 0.205(15) 0.016(4) -0.018(6) -0.001(5) 0.085(10)
O22 0.062(6) 0.140(10) 0.018(4) 0.014(5) 0.011(4) 0.065(7)
O23 0.094(8) 0.115(9) 0.029(5) -0.027(5) -0.011(5) 0.068(7)
O24 0.084(9) 0.28(2) 0.037(6) 0.013(9) 0.029(6) 0.098(12)
O25 0.158(14) 0.173(16) 0.076(9) -0.039(9) -0.026(9) 0.129(13)
O26 0.084(7) 0.115(9) 0.027(5) -0.006(5) 0.005(5) 0.068(7)
O27 0.034(4) 0.073(6) 0.031(4) 0.016(4) 0.010(3) 0.030(4)
O28 0.024(4) 0.064(6) 0.042(5) 0.002(4) 0.003(3) 0.005(4)
O29 0.046(5) 0.040(4) 0.026(4) 0.000(3) 0.010(3) 0.014(4)
O30 0.041(4) 0.043(5) 0.032(4) 0.019(3) -0.002(3) 0.015(4)
O31 0.030(4) 0.042(4) 0.022(3) 0.010(3) 0.004(3) 0.016(3)
O32 0.038(4) 0.043(4) 0.018(3) 0.006(3) -0.003(3) 0.018(3)
O33 0.030(4) 0.062(5) 0.032(4) 0.020(4) 0.010(3) 0.016(4)
O34 0.037(4) 0.045(5) 0.041(4) 0.016(4) 0.006(3) 0.022(4)
O35 0.047(5) 0.059(6) 0.040(5) 0.018(4) 0.010(4) 0.024(4)
O36 0.047(5) 0.061(6) 0.037(4) 0.021(4) 0.018(4) 0.015(4)
O37 0.050(5) 0.075(6) 0.033(4) 0.017(4) 0.010(4) 0.025(5)
O38 0.045(5) 0.051(5) 0.035(4) 0.009(4) 0.011(4) 0.019(4)
O39 0.034(4) 0.052(5) 0.021(4) 0.006(3) -0.001(3) 0.013(4)
O40 0.068(6) 0.058(6) 0.034(4) 0.011(4) 0.006(4) 0.036(5)
O41 0.037(4) 0.056(5) 0.032(4) 0.013(4) 0.003(3) 0.026(4)
O42 0.050(5) 0.065(6) 0.021(4) 0.008(4) 0.004(3) 0.034(4)
O43 0.102(9) 0.139(12) 0.051(6) 0.030(7) 0.047(6) 0.049(9)
O44 0.125(12) 0.113(11) 0.086(9) -0.012(8) 0.048(9) 0.054(9)
O45 0.081(8) 0.137(11) 0.025(5) -0.007(6) 0.014(5) 0.036(8)
O46 0.056(6) 0.098(8) 0.038(5) 0.004(5) 0.027(4) 0.037(6)
O47 0.057(6) 0.074(7) 0.041(5) -0.004(5) 0.016(4) 0.027(5)
O48 0.065(6) 0.090(7) 0.031(5) 0.017(5) 0.025(4) 0.029(5)
O49 0.100(10) 0.150(13) 0.055(7) -0.009(8) 0.023(7) 0.057(9)
O50 0.109(10) 0.182(15) 0.020(5) 0.034(7) 0.005(5) 0.057(10)
O51 0.122(11) 0.117(10) 0.043(6) 0.033(6) 0.024(6) 0.057(9)
O52 0.085(8) 0.147(11) 0.023(4) -0.009(6) -0.007(5) 0.077(8)
O53 0.087(7) 0.125(9) 0.013(4) 0.008(5) -0.001(4) 0.071(7)
O54 0.048(5) 0.081(7) 0.023(4) 0.009(4) -0.004(3) 0.033(5)
O55 0.092(8) 0.087(8) 0.032(5) 0.027(5) 0.004(5) 0.050(6)
O56 0.146(13) 0.171(15) 0.060(7) 0.030(8) -0.027(8) 0.115(12)
O57 0.076(8) 0.166(14) 0.045(6) -0.007(7) -0.013(5) 0.065(9)
O58 0.070(6) 0.093(8) 0.033(5) 0.003(5) -0.014(4) 0.053(6)
O59 0.026(4) 0.068(6) 0.051(5) 0.018(4) 0.012(4) 0.009(4)
O60 0.033(4) 0.049(5) 0.036(4) 0.001(4) -0.004(3) 0.014(4)
O61 0.041(5) 0.053(5) 0.043(5) 0.004(4) 0.002(4) 0.015(4)
O62 0.031(4) 0.053(5) 0.035(4) 0.015(4) 0.002(3) 0.018(4)
O63 0.045(5) 0.034(4) 0.053(5) 0.015(4) 0.012(4) 0.025(4)
O64 0.022(4) 0.047(5) 0.035(4) 0.008(3) -0.002(3) 0.017(3)
O65 0.046(6) 0.104(9) 0.061(7) 0.013(6) -0.013(5) -0.005(6)
O66 0.087(8) 0.085(8) 0.067(7) -0.009(6) -0.004(6) 0.048(7)
O67 0.105(9) 0.063(7) 0.069(7) -0.017(6) -0.006(6) 0.048(7)
O68 0.045(5) 0.111(9) 0.061(6) 0.023(6) 0.021(5) 0.040(6)
O69 0.087(8) 0.062(6) 0.065(7) 0.016(5) 0.030(6) 0.041(6)
O80 0.059(6) 0.084(8) 0.065(7) 0.026(6) 0.024(5) 0.015(6)
O81 0.049(5) 0.084(7) 0.043(5) 0.015(5) 0.004(4) 0.034(5)
O82 0.122(10) 0.099(9) 0.060(7) 0.019(6) 0.020(7) 0.076(8)
C1 0.041(7) 0.090(11) 0.021(6) -0.002(6) -0.004(5) 0.024(7)
C2 0.039(7) 0.119(13) 0.030(7) -0.008(7) 0.001(5) 0.042(8)
C3 0.023(6) 0.105(12) 0.028(6) -0.013(7) 0.004(5) 0.021(6)
C4 0.031(6) 0.105(12) 0.030(6) 0.004(7) 0.004(5) 0.021(7)
N5 0.025(4) 0.066(7) 0.018(4) -0.003(4) 0.006(3) 0.018(4)
C6 0.028(6) 0.062(8) 0.021(5) -0.002(5) 0.002(4) 0.007(5)
C7 0.033(6) 0.060(8) 0.025(5) 0.009(5) 0.013(4) 0.025(5)
C8 0.037(6) 0.057(8) 0.032(6) 0.017(5) 0.007(5) 0.010(6)
C9 0.032(6) 0.054(7) 0.042(7) 0.011(6) 0.000(5) 0.017(5)
C10 0.040(7) 0.034(6) 0.040(6) 0.006(5) -0.011(5) 0.000(5)
C11 0.035(6) 0.030(6) 0.033(6) 0.017(5) 0.009(5) 0.001(5)
N12 0.029(4) 0.034(5) 0.025(4) 0.005(4) 0.005(4) 0.006(4)
C13 0.048(8) 0.077(10) 0.041(7) -0.003(7) 0.008(6) 0.029(7)
C14 0.028(6) 0.061(8) 0.036(6) -0.003(6) -0.001(5) 0.019(5)
C15 0.034(7) 0.065(9) 0.059(9) -0.016(7) 0.007(6) 0.020(6)
C16 0.049(8) 0.064(10) 0.090(12) 0.011(9) -0.002(8) 0.030(7)
C17 0.048(7) 0.044(7) 0.057(8) 0.004(6) 0.006(6) 0.017(6)
C18 0.034(6) 0.037(6) 0.052(7) 0.004(6) 0.010(5) 0.007(5)
N19 0.019(4) 0.041(5) 0.043(6) -0.006(4) 0.005(4) 0.004(4)
C20 0.052(8) 0.075(10) 0.030(6) -0.015(6) 0.003(6) 0.027(7)
C21 0.054(8) 0.090(11) 0.020(6) 0.000(6) 0.002(5) 0.040(8)
C22 0.031(6) 0.062(8) 0.022(5) 0.000(5) -0.004(4) 0.018(5)
C23 0.030(6) 0.051(7) 0.022(5) -0.007(5) -0.004(4) 0.015(5)
N24 0.032(5) 0.044(5) 0.023(4) 0.008(4) 0.002(4) 0.017(4)
C25 0.047(6) 0.039(6) 0.023(5) 0.014(5) -0.001(5) 0.020(5)
C26 0.029(5) 0.029(5) 0.027(5) 0.011(4) 0.010(4) 0.007(4)
C27 0.038(6) 0.051(7) 0.045(7) 0.016(6) 0.006(5) 0.022(6)
C28 0.039(6) 0.037(6) 0.067(9) 0.023(6) 0.015(6) 0.021(5)
C29 0.038(6) 0.025(5) 0.028(5) -0.011(4) 0.006(4) 0.006(4)
C30 0.032(6) 0.035(6) 0.025(5) 0.010(4) -0.003(4) 0.016(5)
N31 0.021(4) 0.031(4) 0.022(4) 0.011(3) 0.006(3) 0.013(3)
C32 0.026(5) 0.043(6) 0.031(6) 0.012(5) 0.007(4) 0.005(5)
C33 0.030(5) 0.028(5) 0.040(6) 0.014(5) 0.003(4) 0.012(4)
C34 0.033(6) 0.036(6) 0.047(7) 0.013(5) 0.006(5) 0.010(5)
C35 0.038(7) 0.046(7) 0.053(8) 0.023(6) 0.003(6) 0.009(5)
C36 0.047(7) 0.041(7) 0.039(6) 0.018(5) 0.016(5) 0.017(5)
C37 0.039(6) 0.033(6) 0.032(6) 0.006(5) -0.002(5) -0.001(5)
N38 0.026(4) 0.022(4) 0.027(4) 0.005(3) 0.004(3) 0.006(3)
C39 0.046(7) 0.091(11) 0.028(6) 0.021(6) 0.018(5) 0.031(7)
C40 0.053(8) 0.076(10) 0.030(6) 0.011(6) 0.012(6) 0.027(7)
C41 0.040(7) 0.090(10) 0.030(6) 0.010(6) 0.013(5) 0.032(7)
C42 0.042(7) 0.067(9) 0.028(6) 0.013(6) 0.002(5) 0.022(6)
N43 0.019(4) 0.045(5) 0.025(4) 0.003(4) -0.001(3) 0.009(4)
C44 0.042(7) 0.056(8) 0.041(7) 0.019(6) 0.006(5) 0.022(6)
C45 0.038(6) 0.053(8) 0.050(7) 0.023(6) 0.005(5) 0.021(6)
C46 0.038(7) 0.052(8) 0.062(9) 0.017(7) 0.006(6) 0.019(6)
C47 0.031(6) 0.042(7) 0.070(9) 0.009(6) 0.007(6) 0.012(5)
C48 0.047(8) 0.041(7) 0.061(9) 0.011(6) 0.000(6) 0.003(6)
C49 0.023(5) 0.035(6) 0.048(7) 0.001(5) 0.007(5) 0.000(5)
N50 0.016(4) 0.046(6) 0.050(6) 0.014(5) 0.009(4) 0.010(4)
C51 0.031(6) 0.054(7) 0.028(6) 0.011(5) 0.004(4) 0.012(5)
C52 0.022(5) 0.032(6) 0.041(6) 0.015(5) 0.000(4) 0.007(4)
C53 0.028(6) 0.060(8) 0.041(7) 0.013(6) 0.003(5) 0.009(5)
C54 0.025(5) 0.046(7) 0.044(7) 0.004(5) 0.014(5) 0.003(5)
C55 0.041(6) 0.036(6) 0.033(6) 0.013(5) 0.021(5) 0.004(5)
C56 0.034(6) 0.032(6) 0.030(5) 0.008(4) 0.006(4) 0.014(5)
N57 0.026(4) 0.038(5) 0.022(4) 0.013(4) 0.002(3) 0.009(4)
C58 0.057(8) 0.076(9) 0.024(6) 0.006(6) 0.006(5) 0.046(7)
C59 0.053(8) 0.067(9) 0.028(6) -0.008(6) -0.013(5) 0.031(7)
C60 0.044(7) 0.060(8) 0.022(5) 0.001(5) 0.001(5) 0.019(6)
C61 0.049(7) 0.044(6) 0.021(5) 0.005(5) 0.011(5) 0.020(5)
N62 0.025(4) 0.034(5) 0.031(5) 0.015(4) 0.012(4) 0.010(4)
C63 0.035(6) 0.038(6) 0.039(6) 0.015(5) 0.006(5) 0.011(5)
C64 0.031(5) 0.022(5) 0.038(6) 0.001(4) 0.004(5) 0.007(4)
C65 0.026(6) 0.047(7) 0.047(7) 0.015(6) -0.001(5) 0.006(5)
C66 0.030(6) 0.044(7) 0.051(7) 0.002(6) -0.004(5) 0.008(5)
C67 0.032(6) 0.033(6) 0.045(7) -0.003(5) -0.011(5) 0.001(5)
C68 0.036(6) 0.036(6) 0.030(6) 0.005(4) 0.008(4) 0.020(5)
N69 0.025(4) 0.022(4) 0.031(5) 0.002(3) -0.003(4) 0.004(3)
C70 0.038(6) 0.037(6) 0.028(5) -0.004(5) 0.003(5) 0.013(5)
C71 0.024(5) 0.015(5) 0.042(6) 0.005(4) 0.002(4) 0.001(4)
C72 0.026(6) 0.045(7) 0.050(7) 0.011(6) 0.005(5) 0.014(5)
C73 0.030(6) 0.025(6) 0.070(8) 0.015(5) 0.007(5) 0.011(5)
C74 0.025(5) 0.037(6) 0.043(6) 0.016(5) -0.006(5) 0.002(5)
C75 0.025(5) 0.029(5) 0.031(5) 0.004(4) -0.001(4) 0.005(4)
N76 0.026(4) 0.022(4) 0.031(5) 0.001(3) -0.003(3) 0.008(3)
O1W 0.050(5) 0.047(5) 0.024(4) 0.008(3) 0.006(3) 0.010(4)
O2W 0.053(5) 0.046(5) 0.038(5) 0.006(4) 0.004(4) 0.008(4)
O3W 0.058(6) 0.064(6) 0.041(5) 0.000(4) 0.003(4) 0.023(5)
O4W 0.059(6) 0.062(6) 0.039(5) 0.007(4) 0.012(4) 0.017(5)
O5W 0.049(5) 0.054(6) 0.069(7) -0.009(5) 0.011(5) 0.008(4)
O6W 0.023(4) 0.078(7) 0.102(8) 0.052(6) -0.001(5) 0.004(4)
O7W 0.074(7) 0.115(9) 0.040(5) 0.019(6) 0.018(5) 0.058(7)
O8W 0.057(6) 0.082(8) 0.056(6) -0.021(5) -0.004(5) 0.023(5)
O9W 0.047(6) 0.133(11) 0.053(6) 0.003(6) -0.003(5) 0.048(6)
O10W 0.12(2) 0.054(13) 0.087(17) 0.007(12) 0.040(16) 0.026(14)
O11W 0.068(5) 0.235(13) 0.044(4) -0.015(6) -0.002(4) 0.074(7)
O12W 0.083(8) 0.080(8) 0.051(6) -0.013(5) -0.004(5) 0.033(6)
O13W 0.062(6) 0.076(7) 0.071(7) 0.035(6) 0.002(5) 0.006(5)
O14W 0.099(9) 0.083(8) 0.042(6) 0.026(5) -0.013(6) 0.003(7)
O15W 0.125(11) 0.102(10) 0.061(7) 0.013(7) 0.014(7) 0.071(9)
O16W 0.090(9) 0.088(9) 0.116(11) 0.067(8) 0.043(8) 0.039(7)
O17W 0.078(8) 0.095(9) 0.080(8) 0.054(7) 0.004(6) 0.015(7)
O18W 0.109(10) 0.110(10) 0.036(6) 0.015(6) 0.003(6) 0.044(8)
O19W 0.078(8) 0.110(10) 0.070(7) 0.044(7) 0.016(6) 0.034(7)
O20W 0.120(10) 0.104(10) 0.043(6) 0.038(6) 0.017(6) 0.025(8)
O21W 0.127(12) 0.110(11) 0.100(10) 0.033(8) 0.023(9) 0.081(10)
O22W 0.133(12) 0.114(11) 0.043(6) -0.029(7) -0.019(7) 0.031(9)
O23W 0.086(9) 0.083(9) 0.087(9) -0.022(7) 0.017(7) 0.008(7)
O24W 0.089(10) 0.143(14) 0.106(11) -0.018(10) 0.006(8) 0.040(10)
O25W 0.068(5) 0.235(13) 0.044(4) -0.015(6) -0.002(4) 0.074(7)
O26W 0.066(8) 0.082(9) 0.160(15) 0.016(9) 0.021(8) 0.015(7)
O27W 0.118(11) 0.070(8) 0.086(9) -0.001(7) -0.009(8) 0.040(8)
O28W 0.125(12) 0.102(10) 0.095(10) 0.050(8) 0.042(9) 0.053(9)
O29W 0.082(9) 0.200(18) 0.073(9) -0.015(10) -0.013(7) 0.063(11)
O30W 0.122(13) 0.115(13) 0.22(2) 0.099(14) 0.028(13) 0.053(11)
O31W 0.051(10) 0.032(9) 0.057(11) 0.010(8) 0.021(8) -0.001(8)
O32W 0.115(12) 0.107(12) 0.143(15) 0.054(11) 0.020(10) 0.028(10)
O33W 0.060(8) 0.101(11) 0.22(2) -0.028(12) -0.011(10) 0.033(8)
O34W 0.094(10) 0.165(15) 0.086(10) 0.068(10) 0.028(8) 0.036(10)
O35W 0.114(12) 0.056(8) 0.197(18) -0.033(10) -0.007(12) 0.023(8)
O36W 0.088(10) 0.111(12) 0.124(13) 0.020(10) -0.007(9) 0.015(9)
O37W 0.032(9) 0.125(19) 0.034(10) 0.002(11) -0.002(7) 0.011(11)
O38W 0.105(16) 0.031(9) 0.031(9) -0.005(7) 0.015(10) 0.006(10)
O39W 0.118(12) 0.120(13) 0.111(12) -0.016(10) 0.036(10) 0.016(10)
O40W 0.096(11) 0.156(16) 0.121(13) 0.041(12) -0.005(10) 0.020(11)
O41W 0.054(11) 0.14(2) 0.042(10) 0.041(12) 0.028(9) 0.063(13)
O42W 0.055(11) 0.036(9) 0.071(13) -0.025(9) -0.009(9) 0.020(8)
O43W 0.22(3) 0.026(10) 0.057(13) -0.014(9) -0.094(17) 0.038(14)
O44W 0.037(10) 0.059(12) 0.16(2) -0.061(14) -0.049(12) 0.040(10)
O45W 0.12(2) 0.29(4) 0.062(14) 0.12(2) 0.080(14) 0.17(3)
O46W 0.055(11) 0.077(14) 0.072(13) 0.052(11) 0.030(10) 0.031(10)
O47W 0.017(8) 0.108(18) 0.13(2) 0.064(16) -0.028(10) 0.002(10)
O48W 0.027(10) 0.23(3) 0.040(11) 0.024(16) 0.008(8) 0.026(14)
O49W 0.045(10) 0.067(13) 0.061(12) 0.041(10) 0.001(9) 0.001(9)
O50W 0.044(10) 0.075(14) 0.068(13) -0.002(11) 0.020(9) 0.024(10)
O51W 0.110(17) 0.057(12) 0.032(9) 0.024(8) 0.000(10) 0.034(12)
O52W 0.129(12) 0.117(11) 0.048(7) 0.022(7) 0.004(7) 0.026(9)
O53W 0.052(11) 0.050(11) 0.091(16) 0.024(11) 0.015(11) 0.013(9)
O54W 0.076(15) 0.055(12) 0.088(16) -0.041(12) 0.052(13) -0.037(11)
O55W 0.052(13) 0.058(14) 0.16(3) 0.023(15) 0.015(15) 0.012(11)
O56W 0.050(12) 0.076(15) 0.056(12) -0.017(11) -0.008(9) -0.023(10)
O57W 0.21(3) 0.071(15) 0.048(12) 0.016(11) 0.049(16) 0.093(19)
O58W 0.12(2) 0.13(2) 0.059(15) 0.038(16) 0.042(15) 0.035(19)
O59W 0.14(2) 0.12(2) 0.14(3) 0.033(19) 0.03(2) 0.12(2)
O60W 0.23(4) 0.056(15) 0.13(3) 0.028(16) 0.11(3) 0.05(2)
O61W 0.14(3) 0.18(4) 0.11(3) -0.07(2) -0.10(2) 0.08(3)
O62W 0.14(3) 0.13(3) 0.073(18) 0.019(18) 0.026(18) 0.02(2)
O63W 0.14(3) 0.069(17) 0.21(4) 0.05(2) 0.06(3) 0.081(19)
O64W 0.050(11) 0.038(10) 0.097(16) 0.025(10) 0.002(10) 0.021(8)

loop_
_atom_type_symbol
_atom_type_description
_atom_type_scat_dispersion_real
_atom_type_scat_dispersion_imag
_atom_type_scat_source
C C 0.0033 0.0016 'International Tables Vol C Tables 4.2.6.8 and 6.1.1.4'
H H 0.0000 0.0000 'International Tables Vol C Tables 4.2.6.8 and 6.1.1.4'
N N 0.0061 0.0033 'International Tables Vol C Tables 4.2.6.8 and 6.1.1.4'
O O 0.0106 0.0060 'International Tables Vol C Tables 4.2.6.8 and 6.1.1.4'
P P 0.1023 0.0942 'International Tables Vol C Tables 4.2.6.8 and 6.1.1.4'
Mo Mo -1.6832 0.6857 'International Tables Vol C Tables 4.2.6.8 and 6.1.1.4'

loop_
_geom_angle_atom_site_label_1
_geom_angle_atom_site_label_2
_geom_angle_atom_site_label_3
_geom_angle
O1 Mo1 O3 102.6(4)
O1 Mo1 O2 102.6(3)
O3 Mo1 O2 95.7(4)
O1 Mo1 O4 92.2(3)
O3 Mo1 O4 83.5(4)
O2 Mo1 O4 164.9(3)
O1 Mo1 O5 165.3(3)
O3 Mo1 O5 87.8(3)
O2 Mo1 O5 86.5(3)
O4 Mo1 O5 78.4(3)
O1 Mo1 O6 89.2(3)
O3 Mo1 O6 166.7(3)
O2 Mo1 O6 87.4(4)
O4 Mo1 O6 90.1(3)
O5 Mo1 O6 79.6(3)
O1 Mo1 Mo2 97.2(3)
O3 Mo1 Mo2 49.2(3)
O2 Mo1 Mo2 48.7(2)
O4 Mo1 Mo2 132.7(2)
O5 Mo1 Mo2 97.5(2)
O6 Mo1 Mo2 136.0(2)
O7 Mo2 O2 102.7(3)
O7 Mo2 O3 103.5(3)
O2 Mo2 O3 94.9(3)
O7 Mo2 O8 90.8(3)
O2 Mo2 O8 165.9(3)
O3 Mo2 O8 85.9(4)
O7 Mo2 O9 90.1(3)
O2 Mo2 O9 86.5(3)
O3 Mo2 O9 165.6(3)
O8 Mo2 O9 89.4(4)
O7 Mo2 O10 165.4(3)
O2 Mo2 O10 86.8(3)
O3 Mo2 O10 86.5(4)
O8 Mo2 O10 79.2(3)
O9 Mo2 O10 79.3(3)
O7 Mo2 Mo1 98.0(3)
O2 Mo2 Mo1 48.9(2)
O3 Mo2 Mo1 48.1(3)
O8 Mo2 Mo1 134.0(3)
O9 Mo2 Mo1 135.3(2)
O10 Mo2 Mo1 96.6(2)
O11 Mo3 O12 105.1(7)
O11 Mo3 O13 103.2(6)
O12 Mo3 O13 102.9(6)
O11 Mo3 O14 99.5(5)
O12 Mo3 O14 98.3(5)
O13 Mo3 O14 143.5(4)
O11 Mo3 O15 162.4(6)
O12 Mo3 O15 92.5(5)
O13 Mo3 O15 72.2(4)
O14 Mo3 O15 77.5(4)
O11 Mo3 O16 92.2(6)
O12 Mo3 O16 162.7(5)
O13 Mo3 O16 74.1(4)
O14 Mo3 O16 76.8(4)
O15 Mo3 O16 70.3(3)
O11 Mo3 Mo4 121.0(5)
O12 Mo3 Mo4 120.7(5)
O13 Mo3 Mo4 35.6(3)
O14 Mo3 Mo4 107.9(3)
O15 Mo3 Mo4 46.2(3)
O16 Mo3 Mo4 48.0(3)
O17 Mo4 O18 105.0(6)
O17 Mo4 O5 103.1(5)
O18 Mo4 O5 101.9(5)
O17 Mo4 O13 96.2(5)
O18 Mo4 O13 95.9(5)
O5 Mo4 O13 149.2(4)
O17 Mo4 O15 159.6(5)
O18 Mo4 O15 91.6(5)
O5 Mo4 O15 84.7(3)
O13 Mo4 O15 69.8(4)
O17 Mo4 O16 91.7(5)
O18 Mo4 O16 159.9(5)
O5 Mo4 O16 84.9(3)
O13 Mo4 O16 70.6(4)
O15 Mo4 O16 69.9(4)
O17 Mo4 Mo3 114.2(4)
O18 Mo4 Mo3 114.1(4)
O5 Mo4 Mo3 117.1(2)
O13 Mo4 Mo3 32.2(3)
O15 Mo4 Mo3 46.6(3)
O16 Mo4 Mo3 47.1(3)
O19 Mo5 O20 104.2(7)
O19 Mo5 O10 102.3(5)
O20 Mo5 O10 102.9(6)
O19 Mo5 O21 96.8(6)
O20 Mo5 O21 95.8(6)
O10 Mo5 O21 148.9(4)
O19 Mo5 O22 92.3(5)
O20 Mo5 O22 159.8(6)
O10 Mo5 O22 84.4(4)
O21 Mo5 O22 70.4(4)
O19 Mo5 O23 159.6(5)
O20 Mo5 O23 92.6(6)
O10 Mo5 O23 84.8(4)
O21 Mo5 O23 69.5(5)
O22 Mo5 O23 69.1(4)
O19 Mo5 Mo6 114.9(4)
O20 Mo5 Mo6 113.8(4)
O10 Mo5 Mo6 117.0(3)
O21 Mo5 Mo6 31.8(3)
O22 Mo5 Mo6 47.2(2)
O23 Mo5 Mo6 46.1(3)
O24 Mo6 O25 107.3(9)
O24 Mo6 O21 102.9(7)
O25 Mo6 O21 102.3(7)
O24 Mo6 O26 99.2(6)
O25 Mo6 O26 98.2(6)
O21 Mo6 O26 143.6(4)
O24 Mo6 O23 163.7(6)
O25 Mo6 O23 89.0(7)
O21 Mo6 O23 73.6(5)
O26 Mo6 O23 77.0(4)
O24 Mo6 O22 93.8(7)
O25 Mo6 O22 158.9(7)
O21 Mo6 O22 72.7(4)
O26 Mo6 O22 77.4(3)
O23 Mo6 O22 69.9(4)
O24 Mo6 Mo5 121.3(6)
O25 Mo6 Mo5 118.2(6)
O21 Mo6 Mo5 35.2(3)
O26 Mo6 Mo5 108.4(3)
O23 Mo6 Mo5 47.6(3)
O22 Mo6 Mo5 46.8(3)
O27 Mo7 O29 108.0(4)
O27 Mo7 O28 103.8(4)
O29 Mo7 O28 107.3(4)
O27 Mo7 N12 90.4(3)
O29 Mo7 N12 86.9(3)
O28 Mo7 N12 155.2(4)
O27 Mo7 N19 156.0(3)
O29 Mo7 N19 85.9(4)
O28 Mo7 N19 89.9(4)
N12 Mo7 N19 70.4(3)
O27 Mo7 N5 87.4(4)
O29 Mo7 N5 154.4(3)
O28 Mo7 N5 88.0(3)
N12 Mo7 N5 72.2(3)
N19 Mo7 N5 73.4(3)
O30 Mo8 O32 106.8(3)
O30 Mo8 O31 106.9(4)
O32 Mo8 O31 106.3(3)
O30 Mo8 N31 155.5(3)
O32 Mo8 N31 87.7(3)
O31 Mo8 N31 87.0(3)
O30 Mo8 N38 90.0(3)
O32 Mo8 N38 87.5(3)
O31 Mo8 N38 153.5(3)
N31 Mo8 N38 70.7(3)
O30 Mo8 N24 87.6(3)
O32 Mo8 N24 155.2(3)
O31 Mo8 N24 87.9(3)
N31 Mo8 N24 72.5(3)
N38 Mo8 N24 72.2(3)
O33 Mo9 O34 103.7(4)
O33 Mo9 O35 102.8(4)
O34 Mo9 O35 94.8(3)
O33 Mo9 O36 91.6(3)
O34 Mo9 O36 164.3(3)
O35 Mo9 O36 84.8(4)
O33 Mo9 O37 164.6(4)
O34 Mo9 O37 85.5(3)
O35 Mo9 O37 88.5(4)
O36 Mo9 O37 78.8(3)
O33 Mo9 O38 89.2(4)
O34 Mo9 O38 87.2(3)
O35 Mo9 O38 167.0(3)
O36 Mo9 O38 89.8(3)
O37 Mo9 O38 78.8(3)
O33 Mo9 Mo10 97.2(3)
O34 Mo9 Mo10 49.0(2)
O35 Mo9 Mo10 48.3(3)
O36 Mo9 Mo10 133.1(2)
O37 Mo9 Mo10 98.2(2)
O38 Mo9 Mo10 136.1(2)
O39 Mo10 O35 104.1(4)
O39 Mo10 O34 102.9(4)
O35 Mo10 O34 94.7(3)
O39 Mo10 O41 91.0(3)
O35 Mo10 O41 164.1(3)
O34 Mo10 O41 86.7(3)
O39 Mo10 O40 90.5(4)
O35 Mo10 O40 85.4(4)
O34 Mo10 O40 166.1(3)
O41 Mo10 O40 89.5(3)
O39 Mo10 O42 164.8(3)
O35 Mo10 O42 86.5(3)
O34 Mo10 O42 86.8(3)
O41 Mo10 O42 77.8(3)
O40 Mo10 O42 79.3(3)
O39 Mo10 Mo9 97.6(3)
O35 Mo10 Mo9 49.1(3)
O34 Mo10 Mo9 48.1(2)
O41 Mo10 Mo9 134.8(2)
O40 Mo10 Mo9 134.4(3)
O42 Mo10 Mo9 97.6(2)
O43 Mo11 O44 103.1(7)
O43 Mo11 O45 103.7(6)
O44 Mo11 O45 103.1(7)
O43 Mo11 O46 98.7(5)
O44 Mo11 O46 99.3(6)
O45 Mo11 O46 143.6(4)
O43 Mo11 O47 163.3(5)
O44 Mo11 O47 93.6(6)
O45 Mo11 O47 73.1(4)
O46 Mo11 O47 77.2(4)
O43 Mo11 O48 93.7(5)
O44 Mo11 O48 163.2(5)
O45 Mo11 O48 72.4(4)
O46 Mo11 O48 77.8(4)
O47 Mo11 O48 69.6(3)
O43 Mo11 Mo12 121.5(5)
O44 Mo11 Mo12 121.9(5)
O45 Mo11 Mo12 35.8(3)
O46 Mo11 Mo12 107.8(3)
O47 Mo11 Mo12 47.2(3)
O48 Mo11 Mo12 45.9(3)
O49 Mo12 O50 102.2(7)
O49 Mo12 O37 102.4(5)
O50 Mo12 O37 103.3(5)
O49 Mo12 O45 95.9(5)
O50 Mo12 O45 96.1(6)
O37 Mo12 O45 149.7(4)
O49 Mo12 O48 160.5(6)
O50 Mo12 O48 93.4(5)
O37 Mo12 O48 85.0(4)
O45 Mo12 O48 70.6(4)
O49 Mo12 O47 92.6(6)
O50 Mo12 O47 160.7(5)
O37 Mo12 O47 85.2(4)
O45 Mo12 O47 69.9(4)
O48 Mo12 O47 69.8(4)
O49 Mo12 Mo11 114.8(5)
O50 Mo12 Mo11 114.9(5)
O37 Mo12 Mo11 117.2(3)
O45 Mo12 Mo11 32.4(3)
O48 Mo12 Mo11 46.8(3)
O47 Mo12 Mo11 46.6(2)
O51 Mo13 O52 103.9(6)
O51 Mo13 O42 102.8(5)
O52 Mo13 O42 103.2(4)
O51 Mo13 O53 95.7(5)
O52 Mo13 O53 95.2(5)
O42 Mo13 O53 149.7(4)
O51 Mo13 O54 160.8(5)
O52 Mo13 O54 91.1(5)
O42 Mo13 O54 85.0(3)
O53 Mo13 O54 70.6(4)
O51 Mo13 O55 92.7(5)
O52 Mo13 O55 159.9(5)
O42 Mo13 O55 83.7(3)
O53 Mo13 O55 71.6(4)
O54 Mo13 O55 70.5(4)
O51 Mo13 Mo14 113.9(4)
O52 Mo13 Mo14 114.6(4)
O42 Mo13 Mo14 116.8(3)
O53 Mo13 Mo14 32.9(2)
O54 Mo13 Mo14 47.7(2)
O55 Mo13 Mo14 46.8(3)
O57 Mo14 O56 103.3(7)
O57 Mo14 O53 101.6(6)
O56 Mo14 O53 103.3(6)
O57 Mo14 O58 97.4(5)
O56 Mo14 O58 101.9(5)
O53 Mo14 O58 143.8(4)
O57 Mo14 O55 162.5(5)
O56 Mo14 O55 94.1(6)
O53 Mo14 O55 74.6(4)
O58 Mo14 O55 78.0(4)
O57 Mo14 O54 92.3(5)
O56 Mo14 O54 164.3(6)
O53 Mo14 O54 71.6(3)
O58 Mo14 O54 77.1(3)
O55 Mo14 O54 70.3(3)
O57 Mo14 Mo13 120.4(4)
O56 Mo14 Mo13 121.4(6)
O53 Mo14 Mo13 35.5(3)
O58 Mo14 Mo13 108.4(3)
O55 Mo14 Mo13 47.8(3)
O54 Mo14 Mo13 46.5(2)
O61 Mo15 O59 104.7(4)
O61 Mo15 O60 105.9(4)
O59 Mo15 O60 108.4(4)
O61 Mo15 N57 89.4(4)
O59 Mo15 N57 154.7(4)
O60 Mo15 N57 87.1(3)
O61 Mo15 N50 155.8(4)
O59 Mo15 N50 89.7(4)
O60 Mo15 N50 87.3(4)
N57 Mo15 N50 70.7(3)
O61 Mo15 N43 88.3(4)
O59 Mo15 N43 87.1(4)
O60 Mo15 N43 154.9(3)
N57 Mo15 N43 72.1(3)
N50 Mo15 N43 72.8(3)
O63 Mo16 O62 107.0(4)
O63 Mo16 O64 106.6(4)
O62 Mo16 O64 107.1(4)
O63 Mo16 N69 90.1(3)
O62 Mo16 N69 86.5(3)
O64 Mo16 N69 153.7(3)
O63 Mo16 N76 155.4(3)
O62 Mo16 N76 87.8(3)
O64 Mo16 N76 87.0(3)
N69 Mo16 N76 70.8(3)
O63 Mo16 N62 87.0(3)
O62 Mo16 N62 154.5(3)
O64 Mo16 N62 88.3(3)
N69 Mo16 N62 72.0(3)
N76 Mo16 N62 72.6(3)
O65 P1 O4 110.1(6)
O65 P1 O15 111.3(6)
O4 P1 O15 111.9(5)
O65 P1 C1 110.9(7)
O4 P1 C1 111.2(5)
O15 P1 C1 101.1(6)
O66 P2 O6 112.8(6)
O66 P2 O16 111.9(7)
O6 P2 O16 112.7(5)
O66 P2 C1 106.3(7)
O6 P2 C1 111.6(6)
O16 P2 C1 100.7(6)
O67 P3 O8 111.1(7)
O67 P3 O23 110.7(6)
O8 P3 O23 112.7(5)
O67 P3 C20 110.0(7)
O8 P3 C20 111.4(5)
O23 P3 C20 100.5(7)
O68 P4 O9 112.1(6)
O68 P4 O22 112.9(6)
O9 P4 O22 112.3(5)
O68 P4 C20 109.4(6)
O9 P4 C20 110.0(6)
O22 P4 C20 99.4(6)
O69 P5 O38 112.7(5)
O69 P5 O47 112.1(6)
O38 P5 O47 111.1(5)
O69 P5 C39 108.3(7)
O38 P5 C39 111.7(6)
O47 P5 C39 100.3(6)
O80 P6 O36 111.1(6)
O80 P6 O48 113.0(6)
O36 P6 O48 112.5(5)
O80 P6 C39 110.2(7)
O36 P6 C39 109.3(5)
O48 P6 C39 100.0(6)
O81 P7 O41 112.1(5)
O81 P7 O54 111.0(5)
O41 P7 O54 111.8(5)
O81 P7 C58 111.7(6)
O41 P7 C58 108.8(5)
O54 P7 C58 101.0(5)
O82 P8 O40 110.7(7)
O82 P8 O55 112.5(6)
O40 P8 O55 111.2(5)
O82 P8 C58 110.7(7)
O40 P8 C58 110.3(5)
O55 P8 C58 101.0(6)
Mo2 O2 Mo1 82.5(3)
Mo1 O3 Mo2 82.6(3)
P1 O4 Mo1 132.8(5)
Mo4 O5 Mo1 155.7(4)
P2 O6 Mo1 131.1(5)
P3 O8 Mo2 132.7(6)
P4 O9 Mo2 132.8(5)
Mo5 O10 Mo2 155.9(5)
Mo3 O13 Mo4 112.2(4)
C1 O14 Mo3 119.1(8)
P1 O15 Mo4 128.4(5)
P1 O15 Mo3 113.0(6)
Mo4 O15 Mo3 87.2(4)
P2 O16 Mo3 113.4(6)
P2 O16 Mo4 126.5(5)
Mo3 O16 Mo4 84.9(4)
Mo6 O21 Mo5 113.0(4)
P4 O22 Mo5 129.1(6)
P4 O22 Mo6 113.9(5)
Mo5 O22 Mo6 85.9(4)
P3 O23 Mo6 114.2(6)
P3 O23 Mo5 127.1(5)
Mo6 O23 Mo5 86.2(5)
C20 O26 Mo6 118.7(8)
Mo9 O34 Mo10 82.9(3)
Mo10 O35 Mo9 82.6(3)
P6 O36 Mo9 132.9(6)
Mo12 O37 Mo9 155.7(5)
P5 O38 Mo9 131.7(5)
P8 O40 Mo10 132.5(6)
P7 O41 Mo10 133.9(5)
Mo13 O42 Mo10 156.3(4)
Mo11 O45 Mo12 111.8(4)
C39 O46 Mo11 118.5(8)
P5 O47 Mo11 113.1(5)
P5 O47 Mo12 127.4(5)
Mo11 O47 Mo12 86.2(3)
P6 O48 Mo12 128.5(5)
P6 O48 Mo11 112.8(5)
Mo12 O48 Mo11 87.3(4)
Mo14 O53 Mo13 111.6(4)
P7 O54 Mo13 128.1(5)
P7 O54 Mo14 112.8(5)
Mo13 O54 Mo14 85.8(3)
P8 O55 Mo14 112.6(6)
P8 O55 Mo13 128.0(5)
Mo14 O55 Mo13 85.4(4)
C58 O58 Mo14 117.7(7)
O14 C1 C2 109.3(10)
O14 C1 P1 104.3(9)
C2 C1 P1 115.3(11)
O14 C1 P2 102.5(10)
C2 C1 P2 114.1(10)
P1 C1 P2 110.1(7)
C1 C2 C3 113.9(10)
C1 C2 H2A 108.8
C3 C2 H2A 108.8
C1 C2 H2B 108.8
C3 C2 H2B 108.8
H2A C2 H2B 107.7
C4 C3 C2 110.9(9)
C4 C3 H3A 109.5
C2 C3 H3A 109.5
C4 C3 H3B 109.5
C2 C3 H3B 109.5
H3A C3 H3B 108.1
N5 C4 C3 111.0(10)
N5 C4 H4A 109.4
C3 C4 H4A 109.4
N5 C4 H4B 109.4
C3 C4 H4B 109.4
H4A C4 H4B 108.0
C6 N5 C13 111.5(9)
C6 N5 C4 110.1(10)
C13 N5 C4 111.0(10)
C6 N5 Mo7 107.8(6)
C13 N5 Mo7 109.7(7)
C4 N5 Mo7 106.6(6)
N5 C6 C7 113.1(10)
N5 C6 H6A 109.0
C7 C6 H6A 109.0
N5 C6 H6B 109.0
C7 C6 H6B 109.0
H6A C6 H6B 107.8
N12 C7 C8 121.5(10)
N12 C7 C6 115.2(9)
C8 C7 C6 123.3(10)
C7 C8 C9 119.2(11)
C7 C8 H8 120.4
C9 C8 H8 120.4
C10 C9 C8 118.7(11)
C10 C9 H9 120.6
C8 C9 H9 120.6
C11 C10 C9 119.4(11)
C11 C10 H10 120.3
C9 C10 H10 120.3
N12 C11 C10 122.4(10)
N12 C11 H11 118.8
C10 C11 H11 118.8
C11 N12 C7 118.5(9)
C11 N12 Mo7 124.0(7)
C7 N12 Mo7 117.5(7)
C14 C13 N5 115.0(10)
C14 C13 H13A 108.5
N5 C13 H13A 108.5
C14 C13 H13B 108.5
N5 C13 H13B 108.5
H13A C13 H13B 107.5
N19 C14 C15 119.6(12)
N19 C14 C13 115.8(11)
C15 C14 C13 124.4(12)
C16 C15 C14 119.6(13)
C16 C15 H15 120.2
C14 C15 H15 120.2
C15 C16 C17 120.4(13)
C15 C16 H16 119.8
C17 C16 H16 119.8
C16 C17 C18 117.3(14)
C16 C17 H17 121.3
C18 C17 H17 121.3
N19 C18 C17 123.0(12)
N19 C18 H18 118.5
C17 C18 H18 118.5
C18 N19 C14 120.0(11)
C18 N19 Mo7 122.4(8)
C14 N19 Mo7 116.9(8)
O26 C20 C21 108.8(10)
O26 C20 P3 104.3(9)
C21 C20 P3 115.9(11)
O26 C20 P4 102.8(10)
C21 C20 P4 113.3(10)
P3 C20 P4 110.5(7)
C22 C21 C20 112.9(10)
C22 C21 H21A 109.0
C20 C21 H21A 109.0
C22 C21 H21B 109.0
C20 C21 H21B 109.0
H21A C21 H21B 107.8
C21 C22 C23 110.5(9)
C21 C22 H22A 109.5
C23 C22 H22A 109.5
C21 C22 H22B 109.5
C23 C22 H22B 109.5
H22A C22 H22B 108.1
C22 C23 N24 112.8(8)
C22 C23 H23A 109.0
N24 C23 H23A 109.0
C22 C23 H23B 109.0
N24 C23 H23B 109.0
H23A C23 H23B 107.8
C32 N24 C25 111.9(9)
C32 N24 C23 107.6(9)
C25 N24 C23 110.8(8)
C32 N24 Mo8 108.6(6)
C25 N24 Mo8 109.7(6)
C23 N24 Mo8 108.1(6)
C26 C25 N24 113.7(8)
C26 C25 H25A 108.8
N24 C25 H25A 108.8
C26 C25 H25B 108.8
N24 C25 H25B 108.8
H25A C25 H25B 107.7
N31 C26 C27 122.8(10)
N31 C26 C25 116.2(9)
C27 C26 C25 120.8(10)
C28 C27 C26 117.5(11)
C28 C27 H27 121.3
C26 C27 H27 121.3
C29 C28 C27 118.7(10)
C29 C28 H28 120.6
C27 C28 H28 120.6
C30 C29 C28 120.8(10)
C30 C29 H29 119.6
C28 C29 H29 119.6
N31 C30 C29 122.2(9)
N31 C30 H30 118.9
C29 C30 H30 118.9
C26 N31 C30 118.0(8)
C26 N31 Mo8 118.9(7)
C30 N31 Mo8 122.8(6)
N24 C32 C33 111.3(9)
N24 C32 H32A 109.4
C33 C32 H32A 109.4
N24 C32 H32B 109.4
C33 C32 H32B 109.4
H32A C32 H32B 108.0
N38 C33 C34 121.9(10)
N38 C33 C32 114.8(9)
C34 C33 C32 123.2(10)
C33 C34 C35 118.6(11)
C33 C34 H34 120.7
C35 C34 H34 120.7
C36 C35 C34 119.9(11)
C36 C35 H35 120.1
C34 C35 H35 120.1
C37 C36 C35 117.7(11)
C37 C36 H36 121.2
C35 C36 H36 121.2
N38 C37 C36 123.8(10)
N38 C37 H37 118.1
C36 C37 H37 118.1
C37 N38 C33 118.0(9)
C37 N38 Mo8 123.5(7)
C33 N38 Mo8 117.9(7)
O46 C39 C40 107.3(10)
O46 C39 P5 102.7(10)
C40 C39 P5 114.0(10)
O46 C39 P6 103.7(8)
C40 C39 P6 115.2(11)
P5 C39 P6 112.3(7)
C41 C40 C39 111.7(11)
C41 C40 H40A 109.3
C39 C40 H40A 109.3
C41 C40 H40B 109.3
C39 C40 H40B 109.3
H40A C40 H40B 107.9
C40 C41 C42 110.8(10)
C40 C41 H41A 109.5
C42 C41 H41A 109.5
C40 C41 H41B 109.5
C42 C41 H41B 109.5
H41A C41 H41B 108.1
N43 C42 C41 114.1(9)
N43 C42 H42A 108.7
C41 C42 H42A 108.7
N43 C42 H42B 108.7
C41 C42 H42B 108.7
H42A C42 H42B 107.6
C44 N43 C42 109.9(9)
C44 N43 C51 110.1(9)
C42 N43 C51 110.1(9)
C44 N43 Mo15 112.0(7)
C42 N43 Mo15 106.9(6)
C51 N43 Mo15 107.7(6)
N43 C44 C45 112.9(9)
N43 C44 H44A 109.0
C45 C44 H44A 109.0
N43 C44 H44B 109.0
C45 C44 H44B 109.0
H44A C44 H44B 107.8
N50 C45 C46 119.9(13)
N50 C45 C44 116.9(10)
C46 C45 C44 123.1(11)
C47 C46 C45 121.2(13)
C47 C46 H46 119.4
C45 C46 H46 119.4
C46 C47 C48 119.7(13)
C46 C47 H47 120.1
C48 C47 H47 120.1
C49 C48 C47 116.4(13)
C49 C48 H48 121.8
C47 C48 H48 121.8
N50 C49 C48 123.9(12)
N50 C49 H49 118.1
C48 C49 H49 118.1
C49 N50 C45 118.7(10)
C49 N50 Mo15 123.6(8)
C45 N50 Mo15 117.3(8)
N43 C51 C52 112.6(9)
N43 C51 H51A 109.1
C52 C51 H51A 109.1
N43 C51 H51B 109.1
C52 C51 H51B 109.1
H51A C51 H51B 107.8
N57 C52 C53 122.9(11)
N57 C52 C51 114.4(9)
C53 C52 C51 122.7(10)
C54 C53 C52 118.6(11)
C54 C53 H53 120.7
C52 C53 H53 120.7
C53 C54 C55 119.6(10)
C53 C54 H54 120.2
C55 C54 H54 120.2
C54 C55 C56 119.5(10)
C54 C55 H55 120.3
C56 C55 H55 120.3
N57 C56 C55 119.9(10)
N57 C56 H56 120.1
C55 C56 H56 120.1
C52 N57 C56 119.5(9)
C52 N57 Mo15 119.0(7)
C56 N57 Mo15 121.2(7)
O58 C58 C59 107.2(9)
O58 C58 P8 103.4(9)
C59 C58 P8 115.5(10)
O58 C58 P7 102.7(9)
C59 C58 P7 114.0(9)
P8 C58 P7 112.5(6)
C60 C59 C58 111.7(10)
C60 C59 H59A 109.3
C58 C59 H59A 109.3
C60 C59 H59B 109.3
C58 C59 H59B 109.3
H59A C59 H59B 107.9
C59 C60 C61 109.2(10)
C59 C60 H60A 109.8
C61 C60 H60A 109.8
C59 C60 H60B 109.8
C61 C60 H60B 109.8
H60A C60 H60B 108.3
N62 C61 C60 112.4(9)
N62 C61 H61A 109.1
C60 C61 H61A 109.1
N62 C61 H61B 109.1
C60 C61 H61B 109.1
H61A C61 H61B 107.8
C63 N62 C70 109.9(8)
C63 N62 C61 110.2(8)
C70 N62 C61 109.5(8)
C63 N62 Mo16 109.6(7)
C70 N62 Mo16 110.0(6)
C61 N62 Mo16 107.6(6)
N62 C63 C64 111.6(9)
N62 C63 H63A 109.3
C64 C63 H63A 109.3
N62 C63 H63B 109.3
C64 C63 H63B 109.3
H63A C63 H63B 108.0
N69 C64 C65 121.6(10)
N69 C64 C63 116.9(9)
C65 C64 C63 121.6(10)
C64 C65 C66 119.2(11)
C64 C65 H65 120.4
C66 C65 H65 120.4
C67 C66 C65 118.1(11)
C67 C66 H66 121.0
C65 C66 H66 121.0
C66 C67 C68 119.8(11)
C66 C67 H67 120.1
C68 C67 H67 120.1
N69 C68 C67 121.7(10)
N69 C68 H68 119.1
C67 C68 H68 119.1
C68 N69 C64 119.6(9)
C68 N69 Mo16 122.5(7)
C64 N69 Mo16 117.3(7)
N62 C70 C71 114.4(8)
N62 C70 H70A 108.7
C71 C70 H70A 108.7
N62 C70 H70B 108.7
C71 C70 H70B 108.7
H70A C70 H70B 107.6
N76 C71 C72 122.1(10)
N76 C71 C70 116.2(9)
C72 C71 C70 121.7(10)
C71 C72 C73 118.2(11)
C71 C72 H72 120.9
C73 C72 H72 120.9
C74 C73 C72 119.5(10)
C74 C73 H73 120.3
C72 C73 H73 120.3
C75 C74 C73 117.4(10)
C75 C74 H74 121.3
C73 C74 H74 121.3
N76 C75 C74 124.3(10)
N76 C75 H75 117.9
C74 C75 H75 117.9
C75 N76 C71 118.5(9)
C75 N76 Mo16 123.0(7)
C71 N76 Mo16 118.3(7)

loop_
_geom_bond_atom_site_label_1
_geom_bond_atom_site_label_2
_geom_bond_distance
Mo1 O1 1.715(7)
Mo1 O3 1.924(8)
Mo1 O2 1.948(8)
Mo1 O4 2.115(8)
Mo1 O5 2.126(7)
Mo1 O6 2.142(8)
Mo1 Mo2 2.5630(14)
Mo2 O7 1.700(7)
Mo2 O2 1.941(9)
Mo2 O3 1.957(9)
Mo2 O8 2.113(9)
Mo2 O9 2.124(8)
Mo2 O10 2.144(8)
Mo3 O11 1.704(14)
Mo3 O12 1.723(14)
Mo3 O13 1.847(11)
Mo3 O14 1.986(10)
Mo3 O15 2.333(11)
Mo3 O16 2.361(11)
Mo3 Mo4 3.209(2)
Mo4 O17 1.723(13)
Mo4 O18 1.747(12)
Mo4 O5 1.801(7)
Mo4 O13 2.018(11)
Mo4 O15 2.321(10)
Mo4 O16 2.392(11)
Mo5 O19 1.704(14)
Mo5 O20 1.731(16)
Mo5 O10 1.772(8)
Mo5 O21 2.010(10)
Mo5 O22 2.348(11)
Mo5 O23 2.377(11)
Mo5 Mo6 3.210(2)
Mo6 O24 1.684(17)
Mo6 O25 1.764(15)
Mo6 O21 1.839(10)
Mo6 O26 1.972(9)
Mo6 O23 2.318(13)
Mo6 O22 2.363(10)
Mo7 O27 1.741(9)
Mo7 O29 1.746(7)
Mo7 O28 1.749(8)
Mo7 N12 2.294(9)
Mo7 N19 2.344(10)
Mo7 N5 2.360(8)
Mo8 O30 1.704(8)
Mo8 O32 1.751(7)
Mo8 O31 1.753(7)
Mo8 N31 2.301(8)
Mo8 N38 2.306(8)
Mo8 N24 2.353(8)
Mo9 O33 1.711(8)
Mo9 O34 1.921(8)
Mo9 O35 1.951(9)
Mo9 O36 2.120(8)
Mo9 O37 2.144(8)
Mo9 O38 2.155(8)
Mo9 Mo10 2.5606(14)
Mo10 O39 1.708(7)
Mo10 O35 1.929(9)
Mo10 O34 1.947(8)
Mo10 O41 2.115(8)
Mo10 O40 2.120(9)
Mo10 O42 2.157(7)
Mo11 O43 1.690(13)
Mo11 O44 1.714(14)
Mo11 O45 1.856(12)
Mo11 O46 1.970(9)
Mo11 O47 2.339(9)
Mo11 O48 2.348(10)
Mo11 Mo12 3.215(2)
Mo12 O49 1.668(16)
Mo12 O50 1.747(13)
Mo12 O37 1.782(9)
Mo12 O45 2.024(11)
Mo12 O48 2.310(11)
Mo12 O47 2.364(10)
Mo13 O51 1.706(13)
Mo13 O52 1.751(12)
Mo13 O42 1.763(7)
Mo13 O53 2.005(9)
Mo13 O54 2.333(9)
Mo13 O55 2.383(11)
Mo13 Mo14 3.2092(19)
Mo14 O57 1.703(15)
Mo14 O56 1.740(13)
Mo14 O53 1.874(9)
Mo14 O58 1.970(9)
Mo14 O55 2.347(12)
Mo14 O54 2.380(8)
Mo15 O61 1.732(9)
Mo15 O59 1.745(8)
Mo15 O60 1.747(8)
Mo15 N57 2.306(8)
Mo15 N50 2.348(10)
Mo15 N43 2.363(8)
Mo16 O63 1.744(7)
Mo16 O62 1.749(8)
Mo16 O64 1.759(7)
Mo16 N69 2.322(8)
Mo16 N76 2.322(8)
Mo16 N62 2.367(8)
P1 O65 1.525(12)
P1 O4 1.538(8)
P1 O15 1.553(9)
P1 C1 1.808(16)
P2 O66 1.461(12)
P2 O6 1.539(9)
P2 O16 1.547(9)
P2 C1 1.860(15)
P3 O67 1.494(12)
P3 O8 1.546(11)
P3 O23 1.547(10)
P3 C20 1.794(15)
P4 O68 1.477(12)
P4 O9 1.532(8)
P4 O22 1.540(9)
P4 C20 1.880(16)
P5 O69 1.510(11)
P5 O38 1.522(9)
P5 O47 1.565(10)
P5 C39 1.815(16)
P6 O80 1.485(11)
P6 O36 1.540(9)
P6 O48 1.573(10)
P6 C39 1.821(15)
P7 O81 1.508(11)
P7 O41 1.538(8)
P7 O54 1.539(8)
P7 C58 1.831(14)
P8 O82 1.489(12)
P8 O40 1.537(10)
P8 O55 1.548(10)
P8 C58 1.810(16)
O14 C1 1.421(14)
O26 C20 1.436(15)
O46 C39 1.453(14)
O58 C58 1.469(14)
C1 C2 1.520(16)
C2 C3 1.546(17)
C2 H2A 0.9900
C2 H2B 0.9900
C3 C4 1.530(16)
C3 H3A 0.9900
C3 H3B 0.9900
C4 N5 1.511(15)
C4 H4A 0.9900
C4 H4B 0.9900
N5 C6 1.465(15)
N5 C13 1.492(17)
C6 C7 1.495(15)
C6 H6A 0.9900
C6 H6B 0.9900
C7 N12 1.363(13)
C7 C8 1.371(16)
C8 C9 1.404(16)
C8 H8 0.9500
C9 C10 1.378(17)
C9 H9 0.9500
C10 C11 1.367(16)
C10 H10 0.9500
C11 N12 1.348(14)
C11 H11 0.9500
C13 C14 1.488(19)
C13 H13A 0.9900
C13 H13B 0.9900
C14 N19 1.364(15)
C14 C15 1.397(18)
C15 C16 1.37(2)
C15 H15 0.9500
C16 C17 1.38(2)
C16 H16 0.9500
C17 C18 1.395(18)
C17 H17 0.9500
C18 N19 1.318(16)
C18 H18 0.9500
C20 C21 1.537(17)
C21 C22 1.504(15)
C21 H21A 0.9900
C21 H21B 0.9900
C22 C23 1.534(14)
C22 H22A 0.9900
C22 H22B 0.9900
C23 N24 1.535(13)
C23 H23A 0.9900
C23 H23B 0.9900
N24 C32 1.478(14)
N24 C25 1.501(14)
C25 C26 1.469(15)
C25 H25A 0.9900
C25 H25B 0.9900
C26 N31 1.336(13)
C26 C27 1.404(15)
C27 C28 1.399(18)
C27 H27 0.9500
C28 C29 1.361(17)
C28 H28 0.9500
C29 C30 1.357(15)
C29 H29 0.9500
C30 N31 1.351(13)
C30 H30 0.9500
C32 C33 1.511(15)
C32 H32A 0.9900
C32 H32B 0.9900
C33 N38 1.354(13)
C33 C34 1.383(15)
C34 C35 1.385(18)
C34 H34 0.9500
C35 C36 1.383(17)
C35 H35 0.9500
C36 C37 1.376(16)
C36 H36 0.9500
C37 N38 1.334(14)
C37 H37 0.9500
C39 C40 1.530(17)
C40 C41 1.516(16)
C40 H40A 0.9900
C40 H40B 0.9900
C41 C42 1.550(16)
C41 H41A 0.9900
C41 H41B 0.9900
C42 N43 1.482(15)
C42 H42A 0.9900
C42 H42B 0.9900
N43 C44 1.482(15)
N43 C51 1.487(14)
C44 C45 1.525(18)
C44 H44A 0.9900
C44 H44B 0.9900
C45 N50 1.359(15)
C45 C46 1.389(17)
C46 C47 1.347(19)
C46 H46 0.9500
C47 C48 1.420(19)
C47 H47 0.9500
C48 C49 1.376(18)
C48 H48 0.9500
C49 N50 1.352(15)
C49 H49 0.9500
C51 C52 1.510(15)
C51 H51A 0.9900
C51 H51B 0.9900
C52 N57 1.335(13)
C52 C53 1.382(15)
C53 C54 1.359(17)
C53 H53 0.9500
C54 C55 1.389(17)
C54 H54 0.9500
C55 C56 1.402(15)
C55 H55 0.9500
C56 N57 1.351(13)
C56 H56 0.9500
C58 C59 1.555(16)
C59 C60 1.525(15)
C59 H59A 0.9900
C59 H59B 0.9900
C60 C61 1.544(14)
C60 H60A 0.9900
C60 H60B 0.9900
C61 N62 1.507(14)
C61 H61A 0.9900
C61 H61B 0.9900
N62 C63 1.467(14)
N62 C70 1.474(14)
C63 C64 1.506(15)
C63 H63A 0.9900
C63 H63B 0.9900
C64 N69 1.335(14)
C64 C65 1.391(15)
C65 C66 1.399(17)
C65 H65 0.9500
C66 C67 1.372(18)
C66 H66 0.9500
C67 C68 1.392(15)
C67 H67 0.9500
C68 N69 1.332(13)
C68 H68 0.9500
C70 C71 1.504(15)
C70 H70A 0.9900
C70 H70B 0.9900
C71 N76 1.335(14)
C71 C72 1.377(15)
C72 C73 1.409(17)
C72 H72 0.9500
C73 C74 1.382(17)
C73 H73 0.9500
C74 C75 1.366(15)
C74 H74 0.9500
C75 N76 1.332(13)
C75 H75 0.9500
O10W O42W 1.35(3)
